data_1564708
loop_
_publ_author_name
'Yang, Miao'
'Qiu, Fenglei'
'M. El-Sayed, El-Sayed'
'Wang, Wenjing'
'du, shunfu'
'Su, Kongzhao'
'Yuan, Daqiang'

_publ_section_title
;
 Water-Stable Hydrazone-Linked Porous Organic Cages
;
_journal_name_full 'Chemical Science'
_journal_paper_doi 10.1039/D1SC04531H
_journal_year 2021
_chemical_formula_sum 'C216 H235 N32 O44'
_chemical_formula_weight 3983.34
_space_group_crystal_system monoclinic
_space_group_IT_number 15
_space_group_name_Hall '-C 2yc'
_space_group_name_H-M_alt 'C 1 2/c 1'
_atom_sites_solution_hydrogens mixed
_audit_creation_method SHELXL-2018/3
_audit_update_record
;
2021-07-18 deposited with the CCDC.	2021-09-23 downloaded from the CCDC.
;
_cell_angle_alpha 90
_cell_angle_beta 106.056(3)
_cell_angle_gamma 90
_cell_formula_units_Z 8
_cell_length_a 33.0202(10)
_cell_length_b 65.6703(15)
_cell_length_c 31.0870(7)
_cell_measurement_reflns_used 18130
_cell_measurement_temperature 150(2)
_cell_measurement_theta_max 66.7180
_cell_measurement_theta_min 3.5720
_cell_volume 64781(3)
_computing_structure_refinement 'SHELXL-2018/3 (Sheldrick, 2018)'
_computing_structure_solution 'SHELXT 2014/5 (Sheldrick, 2014)'
_diffrn_ambient_temperature 150(2)
_diffrn_detector_area_resol_mean 10.5594
_diffrn_measured_fraction_theta_full 0.978
_diffrn_measured_fraction_theta_max 0.959
_diffrn_measurement_device_type 'SuperNova (Cu) X-ray Source'
_diffrn_measurement_method '\w scans'
_diffrn_radiation_type CuK\a
_diffrn_radiation_wavelength 1.54184
_diffrn_reflns_av_R_equivalents 0.0448
_diffrn_reflns_av_unetI/netI 0.0523
_diffrn_reflns_Laue_measured_fraction_full 0.978
_diffrn_reflns_Laue_measured_fraction_max 0.959
_diffrn_reflns_limit_h_max 32
_diffrn_reflns_limit_h_min -40
_diffrn_reflns_limit_k_max 78
_diffrn_reflns_limit_k_min -74
_diffrn_reflns_limit_l_max 36
_diffrn_reflns_limit_l_min -37
_diffrn_reflns_number 123881
_diffrn_reflns_point_group_measured_fraction_full 0.978
_diffrn_reflns_point_group_measured_fraction_max 0.959
_diffrn_reflns_theta_full 67.684
_diffrn_reflns_theta_max 69.325
_diffrn_reflns_theta_min 3.642
_diffrn_source 'micro-focus sealed X-ray tube'
_exptl_absorpt_coefficient_mu 0.475
_exptl_absorpt_correction_T_max 1.00000
_exptl_absorpt_correction_T_min 0.84045
_exptl_absorpt_correction_type multi-scan
_exptl_crystal_colour Yellow
_exptl_crystal_density_diffrn 0.817
_exptl_crystal_description block
_exptl_crystal_F_000 16856
_exptl_crystal_size_max 1.5
_exptl_crystal_size_mid 1.4
_exptl_crystal_size_min 1.3
_refine_diff_density_max 0.507
_refine_diff_density_min -0.276
_refine_diff_density_rms 0.062
_refine_ls_extinction_method none
_refine_ls_goodness_of_fit_ref 1.255
_refine_ls_hydrogen_treatment constr
_refine_ls_matrix_type full
_refine_ls_number_parameters 2668
_refine_ls_number_reflns 58156
_refine_ls_number_restraints 0
_refine_ls_restrained_S_all 1.255
_refine_ls_R_factor_all 0.1500
_refine_ls_R_factor_gt 0.1045
_refine_ls_shift/su_max 0.006
_refine_ls_shift/su_mean 0.000
_refine_ls_structure_factor_coef Fsqd
_refine_ls_weighting_details 'w=1/[\s^2^(Fo^2^)+(0.2000P)^2^] where P=(Fo^2^+2Fc^2^)/3'
_refine_ls_weighting_scheme calc
_refine_ls_wR_factor_gt 0.3288
_refine_ls_wR_factor_ref 0.3764
_reflns_Friedel_coverage 0.000
_reflns_number_gt 33238
_reflns_number_total 58156
_reflns_threshold_expression 'I > 2\s(I)'
_cod_data_source_file d1sc04531h2.cif
_cod_data_source_block HPOC-201
_cod_depositor_comments
;

2022-09-18
Z value and formula fixed to values more according to usual
chemical conventions.                 miguel
;
_cod_original_formula_sum 'C432 H470 N64 O88'
_cod_original_formula_weight 7966.69
_cod_original_formula_units_Z 4
_cod_original_sg_symbol_H-M 'C 2/c'
_cod_database_code 1564708
_shelx_shelxl_version_number 2018/3
_shelx_space_group_comment
;
The symmetry employed for this shelxl refinement is uniquely defined
by the following loop, which should always be used as a source of
symmetry information in preference to the above space-group names.
They are only intended as comments.
;

loop_
_space_group_symop_operation_xyz
'x, y, z'
'-x, y, -z+1/2'
'x+1/2, y+1/2, z'
'-x+1/2, y+1/2, -z+1/2'
'-x, -y, -z'
'x, -y, z-1/2'
'-x+1/2, -y+1/2, -z'
'x+1/2, -y+1/2, z-1/2'

loop_
_atom_site_label
_atom_site_type_symbol
_atom_site_fract_x
_atom_site_fract_y
_atom_site_fract_z
_atom_site_U_iso_or_equiv
_atom_site_adp_type
_atom_site_occupancy
_atom_site_site_symmetry_order
_atom_site_calc_flag
_atom_site_refinement_flags_posn
_atom_site_refinement_flags_adp
_atom_site_refinement_flags_occupancy
_atom_site_disorder_assembly
_atom_site_disorder_group
O29 O -0.16572(9) 0.27289(5) 0.10148(8) 0.0576(7) Uani 1 1 d . . . . .
H29Z H -0.163816 0.275248 0.129180 0.069 Uiso 1 1 d R U . . .
O33 O 0.01152(9) 0.29464(4) 0.50604(9) 0.0582(7) Uani 1 1 d . . . . .
H33Z H -0.010657 0.294359 0.483639 0.070 Uiso 1 1 d R U . . .
O14 O 0.32875(9) 0.28308(4) 0.10419(9) 0.0589(7) Uani 1 1 d . . . . .
H14Z H 0.333048 0.285206 0.132390 0.071 Uiso 1 1 d R U . . .
O17 O 0.52939(9) 0.30713(4) 0.51452(9) 0.0581(7) Uani 1 1 d . . . . .
H17Z H 0.506238 0.307000 0.493326 0.070 Uiso 1 1 d R U . . .
O35 O 0.11827(9) 0.38123(4) 0.59325(9) 0.0583(7) Uani 1 1 d . . . . .
H35Z H 0.098207 0.389966 0.585321 0.070 Uiso 1 1 d R U . . .
O32 O 0.08961(9) 0.26622(5) 0.41251(8) 0.0625(7) Uani 1 1 d . . . . .
H32Z H 0.111982 0.261033 0.407984 0.075 Uiso 1 1 d R U . . .
O18 O 0.59950(10) 0.27530(5) 0.41759(10) 0.0697(8) Uani 1 1 d . . . . .
H18Z H 0.621186 0.269625 0.412539 0.084 Uiso 1 1 d R U . . .
O13 O 0.23186(10) 0.33789(5) 0.07657(9) 0.0671(8) Uani 1 1 d . . . . .
H13Z H 0.214009 0.345797 0.058939 0.081 Uiso 1 1 d R U . . .
O34 O 0.01697(9) 0.32830(4) 0.55706(10) 0.0626(7) Uani 1 1 d . . . . .
H34Z H 0.010008 0.315654 0.554346 0.075 Uiso 1 1 d R U . . .
O19 O 0.19231(11) 0.39161(4) 0.57151(10) 0.0667(8) Uani 1 1 d . . . . .
H19Z H 0.177350 0.391785 0.590201 0.080 Uiso 1 1 d R U . . .
O41 O -0.28121(11) 0.20968(5) 0.12269(10) 0.0699(8) Uani 1 1 d . . . . .
O12 O 0.20463(10) 0.37077(4) 0.02047(9) 0.0608(7) Uani 1 1 d . . . . .
H12Z H 0.201964 0.382073 0.033400 0.073 Uiso 1 1 d R U . . .
O31 O -0.09365(10) 0.29641(5) 0.43803(9) 0.0674(8) Uani 1 1 d . . . . .
O28 O -0.26379(10) 0.32753(5) 0.06103(9) 0.0652(8) Uani 1 1 d . . . . .
H28Z H -0.281057 0.335032 0.041703 0.078 Uiso 1 1 d R U . . .
O36 O 0.04490(11) 0.42868(5) 0.56163(11) 0.0717(8) Uani 1 1 d . . . . .
O20 O 0.28394(10) 0.35916(5) 0.49774(10) 0.0668(8) Uani 1 1 d . . . . .
H20Z H 0.287043 0.370631 0.485669 0.080 Uiso 1 1 d R U . . .
O26 O -0.08111(11) 0.52385(5) 0.09601(10) 0.0721(8) Uani 1 1 d . . . . .
H26Z H -0.104722 0.528160 0.099162 0.086 Uiso 1 1 d R U . . .
O38 O 0.24946(11) 0.29909(5) 0.87788(11) 0.0754(9) Uani 1 1 d . . . . .
O25 O 0.06874(11) 0.52693(5) 0.12788(11) 0.0724(9) Uani 1 1 d . . . . .
H25Z H 0.068446 0.516832 0.110200 0.087 Uiso 1 1 d R U . . .
O1 O 0.63762(11) 0.39388(4) 0.57975(10) 0.0699(8) Uani 1 1 d . . . . .
H1Z H 0.617027 0.402307 0.571099 0.084 Uiso 1 1 d R U . . .
O30 O -0.15029(11) 0.27189(6) 0.23130(10) 0.0758(9) Uani 1 1 d . . . . .
O11 O 0.28825(12) 0.40453(5) -0.06052(11) 0.0748(9) Uani 1 1 d . . . . .
H11Z H 0.302305 0.404817 -0.080051 0.090 Uiso 1 1 d R U . . .
O24 O 0.13338(12) 0.52495(5) 0.20664(11) 0.0772(9) Uani 1 1 d . . . . .
H24Z H 0.123867 0.528994 0.179387 0.093 Uiso 1 1 d R U . . .
N24 N 0.03842(12) 0.38811(5) 0.56792(11) 0.0588(9) Uani 1 1 d . . . . .
O23 O 0.14289(12) 0.52913(5) 0.36180(11) 0.0796(10) Uani 1 1 d . . . . .
H23Z H 0.160165 0.519044 0.367230 0.095 Uiso 1 1 d R U . . .
O7 O 0.36040(12) 0.54507(6) 0.29283(11) 0.0795(9) Uani 1 1 d . . . . .
H7Z H 0.369333 0.549849 0.319537 0.095 Uiso 1 1 d R U . . .
N23 N 0.00400(12) 0.40062(5) 0.55514(11) 0.0591(9) Uani 1 1 d . . . . .
H23 H -0.021062 0.395722 0.549684 0.071 Uiso 1 1 calc R U . . .
O16 O 0.42141(11) 0.31183(6) 0.44480(10) 0.0808(10) Uani 1 1 d . . . . .
O2 O 0.53678(11) 0.34070(5) 0.56540(12) 0.0828(10) Uani 1 1 d . . . . .
H2Z H 0.530024 0.328048 0.565404 0.099 Uiso 1 1 d R U . . .
N11 N 0.45789(11) 0.30078(6) 0.39780(10) 0.0629(9) Uani 1 1 d . . . . .
H11 H 0.458236 0.297535 0.371099 0.076 Uiso 1 1 calc R U . . .
O6 O 0.42869(13) 0.54277(6) 0.36474(11) 0.0817(10) Uani 1 1 d . . . . .
H6Z H 0.428557 0.531703 0.379502 0.098 Uiso 1 1 d R U . . .
O10 O 0.17224(12) 0.41576(6) 0.08255(13) 0.0819(10) Uani 1 1 d . . . . .
N12 N 0.49315(12) 0.29901(6) 0.43341(11) 0.0616(9) Uani 1 1 d . . . . .
O15 O 0.36181(12) 0.28406(6) 0.23924(11) 0.0839(10) Uani 1 1 d . . . . .
N19 N -0.18995(12) 0.29424(6) 0.15916(11) 0.0619(9) Uani 1 1 d . . . . .
N22 N -0.02144(11) 0.28634(6) 0.42549(10) 0.0592(9) Uani 1 1 d . . . . .
N21 N -0.05664(11) 0.28751(6) 0.39030(10) 0.0607(9) Uani 1 1 d . . . . .
H21 H -0.056215 0.284555 0.363478 0.073 Uiso 1 1 calc R U . . .
O8 O 0.35749(12) 0.54370(7) 0.13975(11) 0.0898(11) Uani 1 1 d . . . . .
H8Z H 0.339716 0.533834 0.135476 0.108 Uiso 1 1 d R U . . .
N8 N 0.22182(12) 0.40863(5) 0.02889(12) 0.0625(9) Uani 1 1 d . . . . .
N9 N 0.31262(12) 0.30415(6) 0.16712(11) 0.0630(9) Uani 1 1 d . . . . .
N20 N -0.18808(12) 0.30017(7) 0.20242(10) 0.0657(10) Uani 1 1 d . . . . .
H20 H -0.199646 0.311285 0.207645 0.079 Uiso 1 1 calc R U . . .
N29 N -0.24574(13) 0.23328(6) 0.17355(12) 0.0675(10) Uani 1 1 d . . . . .
O42 O -0.06849(13) 0.37806(5) 0.51840(16) 0.0980(13) Uani 1 1 d . . . . .
N10 N 0.31864(12) 0.31059(6) 0.21089(11) 0.0654(10) Uani 1 1 d . . . . .
H10 H 0.306845 0.321565 0.216550 0.078 Uiso 1 1 calc R U . . .
O3 O 0.55585(15) 0.43959(6) 0.53064(14) 0.0968(12) Uani 1 1 d . . . . .
N18 N 0.02357(14) 0.48536(6) 0.04637(13) 0.0725(11) Uani 1 1 d . . . . .
H18 H 0.000842 0.478556 0.035150 0.087 Uiso 1 1 calc R U . . .
N27 N 0.11997(16) 0.30883(7) 0.73407(14) 0.0768(11) Uani 1 1 d . . . . .
N7 N 0.22056(13) 0.42731(5) 0.04881(13) 0.0653(9) Uani 1 1 d . . . . .
H7 H 0.234947 0.437392 0.043212 0.078 Uiso 1 1 calc R U . . .
C167 C 0.08427(12) 0.28815(5) 0.53688(12) 0.0485(9) Uani 1 1 d . . . . .
C67 C 0.29380(12) 0.29169(6) 0.02884(12) 0.0502(9) Uani 1 1 d . . . . .
C168 C 0.08054(13) 0.29649(6) 0.58192(12) 0.0499(9) Uani 1 1 d . . . . .
C166 C 0.12154(12) 0.28118(6) 0.53069(12) 0.0489(9) Uani 1 1 d . . . . .
H166 H 0.145607 0.281881 0.554774 0.059 Uiso 1 1 calc R U . . .
C177 C 0.14154(13) 0.34711(6) 0.60518(12) 0.0503(9) Uani 1 1 d . . . . .
C103 C 0.22933(13) 0.33889(6) 0.57453(12) 0.0512(9) Uani 1 1 d . . . . .
H103 H 0.225861 0.326435 0.587286 0.061 Uiso 1 1 calc R U . . .
O39 O 0.18308(15) 0.29248(7) 0.74607(13) 0.0995(12) Uani 1 1 d . . . . .
C163 C 0.04899(12) 0.28789(6) 0.50041(12) 0.0511(9) Uani 1 1 d . . . . .
N26 N 0.20991(15) 0.27094(6) 0.85069(13) 0.0785(12) Uani 1 1 d . . . . .
C165 C 0.12543(12) 0.27318(6) 0.49078(11) 0.0470(8) Uani 1 1 d . . . . .
N17 N 0.02432(15) 0.50193(6) 0.07336(13) 0.0715(11) Uani 1 1 d . . . . .
C178 C 0.13164(12) 0.32654(6) 0.60125(11) 0.0490(9) Uani 1 1 d . . . . .
H178 H 0.153457 0.317132 0.609577 0.059 Uiso 1 1 calc R U . . .
C176 C 0.10868(13) 0.36107(6) 0.59187(12) 0.0508(9) Uani 1 1 d . . . . .
C82 C 0.56523(13) 0.29945(6) 0.50681(12) 0.0525(9) Uani 1 1 d . . . . .
C187 C 0.18721(13) 0.35481(6) 0.62265(12) 0.0517(9) Uani 1 1 d . . . . .
C147 C -0.22169(12) 0.29257(6) -0.00796(12) 0.0504(9) Uani 1 1 d . . . . .
H147 H -0.223636 0.290058 -0.037903 0.060 Uiso 1 1 calc R U . . .
C146 C -0.19423(13) 0.28041(6) 0.02447(12) 0.0516(9) Uani 1 1 d . . . . .
C174 C 0.05801(13) 0.33362(6) 0.57313(12) 0.0532(9) Uani 1 1 d . . . . .
C66 C 0.26457(12) 0.30386(6) -0.00094(13) 0.0513(9) Uani 1 1 d . . . . .
H66 H 0.259557 0.301575 -0.031491 0.062 Uiso 1 1 calc R U . . .
C7 C 0.65211(13) 0.33963(6) 0.59841(12) 0.0531(10) Uani 1 1 d . . . . .
H7A H 0.674137 0.330313 0.606214 0.064 Uiso 1 1 calc R U . . .
N13 N 0.26566(14) 0.39666(6) 0.48837(15) 0.0738(11) Uani 1 1 d . . . . .
C192 C 0.20916(13) 0.35586(6) 0.58595(12) 0.0520(9) Uani 1 1 d . . . . .
C173 C 0.09039(12) 0.31932(6) 0.58534(11) 0.0489(9) Uani 1 1 d . . . . .
C86 C 0.60221(13) 0.29995(6) 0.54262(12) 0.0518(9) Uani 1 1 d . . . . .
C181 C -0.02961(15) 0.43266(6) 0.53225(13) 0.0563(10) Uani 1 1 d . . . . .
C102 C 0.25428(13) 0.33950(6) 0.54526(12) 0.0527(9) Uani 1 1 d . . . . .
C81 C 0.56487(13) 0.29138(6) 0.46510(14) 0.0571(10) Uani 1 1 d . . . . .
N2 N 0.52061(16) 0.41175(6) 0.54306(14) 0.0848(13) Uani 1 1 d . . . . .
H2 H 0.496848 0.406469 0.543301 0.102 Uiso 1 1 calc R U . . .
C56 C 0.23064(13) 0.35180(6) -0.03087(13) 0.0539(10) Uani 1 1 d . . . . .
C169 C 0.10678(13) 0.28446(6) 0.62225(12) 0.0530(9) Uani 1 1 d . . . . .
H16A H 0.136224 0.285610 0.622860 0.064 Uiso 1 1 calc R U . . .
H16B H 0.103562 0.290835 0.649253 0.064 Uiso 1 1 calc R U . . .
N1 N 0.55673(15) 0.40027(6) 0.55583(13) 0.0802(13) Uani 1 1 d . . . . .
C175 C 0.06662(14) 0.35462(6) 0.57728(12) 0.0543(10) Uani 1 1 d . . . . .
C84 C 0.63960(12) 0.28383(6) 0.49317(13) 0.0516(9) Uani 1 1 d . . . . .
C83 C 0.60234(13) 0.28351(6) 0.45894(13) 0.0559(10) Uani 1 1 d . . . . .
O21 O 0.32349(15) 0.40307(6) 0.44668(18) 0.1093(15) Uani 1 1 d . . . . .
C164 C 0.08952(13) 0.27362(6) 0.45396(11) 0.0519(9) Uani 1 1 d . . . . .
C85 C 0.63856(13) 0.29264(6) 0.53392(13) 0.0553(10) Uani 1 1 d . . . . .
H85 H 0.663745 0.293647 0.556475 0.066 Uiso 1 1 calc R U . . .
O27 O 0.09314(13) 0.49066(6) 0.05243(17) 0.1070(15) Uani 1 1 d . . . . .
C104 C 0.21188(13) 0.37404(6) 0.56391(13) 0.0567(10) Uani 1 1 d . . . . .
C158 C -0.13235(13) 0.28992(7) 0.31775(13) 0.0570(10) Uani 1 1 d . . . . .
H158 H -0.111955 0.281054 0.313205 0.068 Uiso 1 1 calc R U . . .
C145 C -0.16691(13) 0.26382(6) 0.01309(12) 0.0516(9) Uani 1 1 d . . . . .
C151 C -0.19176(12) 0.28477(6) 0.06921(12) 0.0527(9) Uani 1 1 d . . . . .
N5 N 0.31402(15) 0.51950(7) 0.17284(15) 0.0808(12) Uani 1 1 d . . . . .
C68 C 0.30074(12) 0.29512(6) 0.07401(12) 0.0518(9) Uani 1 1 d . . . . .
C148 C -0.24605(13) 0.30807(6) 0.00198(13) 0.0530(9) Uani 1 1 d . . . . .
C88 C 0.70607(13) 0.26355(6) 0.52888(13) 0.0531(9) Uani 1 1 d . . . . .
H88A H 0.731305 0.257992 0.523173 0.064 Uiso 1 1 calc R U . . .
H88B H 0.714856 0.273183 0.553346 0.064 Uiso 1 1 calc R U . . .
C180 C 0.01012(16) 0.42080(6) 0.55126(13) 0.0603(11) Uani 1 1 d . . . . .
C87 C 0.68056(13) 0.27512(6) 0.48649(13) 0.0520(9) Uani 1 1 d . . . . .
C59 C 0.25395(13) 0.35155(6) -0.06239(13) 0.0544(10) Uani 1 1 d . . . . .
H59 H 0.257239 0.339196 -0.075647 0.065 Uiso 1 1 calc R U . . .
O5 O 0.57665(15) 0.53710(8) 0.39500(13) 0.1109(15) Uani 1 1 d . . . . .
H5Z H 0.600852 0.541367 0.393538 0.133 Uiso 1 1 d R U . . .
C144 C -0.18943(13) 0.25178(6) -0.02950(12) 0.0545(10) Uani 1 1 d . . . . .
H14A H -0.214491 0.245535 -0.024799 0.065 Uiso 1 1 calc R U . . .
H14B H -0.198557 0.261326 -0.054093 0.065 Uiso 1 1 calc R U . . .
C162 C 0.05112(13) 0.28093(6) 0.45810(12) 0.0524(9) Uani 1 1 d . . . . .
C6 C 0.66173(14) 0.35995(6) 0.59795(12) 0.0567(10) Uani 1 1 d . . . . .
C150 C -0.21505(12) 0.30063(7) 0.08110(12) 0.0537(9) Uani 1 1 d . . . . .
C154 C -0.16623(13) 0.29576(7) 0.28179(13) 0.0610(11) Uani 1 1 d . . . . .
C70 C 0.28051(13) 0.31086(6) 0.08995(13) 0.0547(10) Uani 1 1 d . . . . .
C69 C 0.25084(13) 0.32286(6) 0.05874(13) 0.0550(10) Uani 1 1 d . . . . .
C126 C 0.08154(15) 0.55860(6) 0.26799(13) 0.0602(11) Uani 1 1 d . . . . .
H126 H 0.061909 0.569108 0.262914 0.072 Uiso 1 1 calc R U . . .
C134 C -0.00383(15) 0.55886(6) 0.16548(13) 0.0612(11) Uani 1 1 d . . . . .
H134 H -0.002760 0.570029 0.184156 0.073 Uiso 1 1 calc R U . . .
C65 C 0.24241(13) 0.31943(6) 0.01341(13) 0.0530(9) Uani 1 1 d . . . . .
N14 N 0.26829(14) 0.41455(6) 0.46660(15) 0.0773(11) Uani 1 1 d . . . . .
H14 H 0.251570 0.424534 0.467135 0.093 Uiso 1 1 calc R U . . .
C133 C 0.03392(14) 0.55126(6) 0.16090(13) 0.0569(10) Uani 1 1 d . . . . .
C149 C -0.24179(13) 0.31229(7) 0.04729(13) 0.0550(10) Uani 1 1 d . . . . .
C58 C 0.27223(14) 0.36867(6) -0.07477(13) 0.0544(10) Uani 1 1 d . . . . .
C78 C 0.38476(13) 0.31078(7) 0.36773(13) 0.0557(10) Uani 1 1 d . . . . .
C60 C 0.20990(13) 0.33264(6) -0.01949(13) 0.0549(10) Uani 1 1 d . . . . .
C179 C 0.03170(14) 0.36880(6) 0.56433(13) 0.0574(10) Uani 1 1 d . . . . .
H179 H 0.004337 0.363921 0.553387 0.069 Uiso 1 1 calc R U . . .
C159 C -0.12933(13) 0.29746(7) 0.36046(12) 0.0558(10) Uani 1 1 d . . . . .
C93 C 0.63127(14) 0.29799(6) 0.62694(14) 0.0583(10) Uani 1 1 d . . . . .
H93A H 0.623151 0.283754 0.625059 0.070 Uiso 1 1 calc R U . . .
H93B H 0.659713 0.298700 0.623956 0.070 Uiso 1 1 calc R U . . .
C101 C 0.27661(13) 0.32055(6) 0.53434(13) 0.0544(9) Uani 1 1 d . . . . .
N6 N 0.28380(15) 0.50485(7) 0.16889(15) 0.0807(12) Uani 1 1 d . . . . .
H6 H 0.273356 0.502281 0.190766 0.097 Uiso 1 1 calc R U . . .
C160 C -0.09230(14) 0.29356(7) 0.39979(13) 0.0567(10) Uani 1 1 d . . . . .
C8 C 0.61035(14) 0.33218(6) 0.58760(12) 0.0553(10) Uani 1 1 d . . . . .
C188 C 0.21231(14) 0.34222(6) 0.66326(13) 0.0563(10) Uani 1 1 d . . . . .
H18A H 0.198760 0.343637 0.687083 0.068 Uiso 1 1 calc R U . . .
H18B H 0.210709 0.327971 0.654707 0.068 Uiso 1 1 calc R U . . .
C35 C 0.41871(14) 0.57469(7) 0.23067(14) 0.0614(11) Uani 1 1 d . . . . .
H35 H 0.439293 0.584750 0.235293 0.074 Uiso 1 1 calc R U . . .
C5 C 0.70708(15) 0.36774(6) 0.61280(13) 0.0581(10) Uani 1 1 d . . . . .
C142 C -0.16337(14) 0.23533(6) -0.04322(13) 0.0587(10) Uani 1 1 d . . . . .
C186 C -0.02591(14) 0.45032(6) 0.50919(14) 0.0590(10) Uani 1 1 d . . . . .
H186 H 0.000354 0.454516 0.507009 0.071 Uiso 1 1 calc R U . . .
C55 C 0.22706(14) 0.37025(6) -0.01058(13) 0.0555(10) Uani 1 1 d . . . . .
C80 C 0.52693(14) 0.29205(7) 0.42709(14) 0.0615(11) Uani 1 1 d . . . . .
H80 H 0.527585 0.287478 0.398975 0.074 Uiso 1 1 calc R U . . .
C33 C 0.40550(15) 0.56808(7) 0.26747(14) 0.0623(11) Uani 1 1 d . . . . .
C137 C 0.03178(15) 0.53433(6) 0.13246(13) 0.0591(11) Uani 1 1 d . . . . .
C100 C 0.29675(14) 0.30784(7) 0.57614(12) 0.0565(10) Uani 1 1 d . . . . .
H10A H 0.306499 0.295056 0.566935 0.068 Uiso 1 1 calc R U . . .
H10B H 0.275432 0.304708 0.591238 0.068 Uiso 1 1 calc R U . . .
C92 C 0.60191(13) 0.30926(6) 0.58731(13) 0.0557(10) Uani 1 1 d . . . . .
C105 C 0.25874(13) 0.35798(6) 0.52601(13) 0.0564(10) Uani 1 1 d . . . . .
C135 C -0.04343(15) 0.55080(6) 0.14378(13) 0.0602(11) Uani 1 1 d . . . . .
C138 C -0.00720(15) 0.52540(6) 0.11089(14) 0.0599(11) Uani 1 1 d . . . . .
C161 C 0.01418(14) 0.28093(7) 0.41953(13) 0.0565(10) Uani 1 1 d . . . . .
H161 H 0.016182 0.277128 0.391371 0.068 Uiso 1 1 calc R U . . .
C2 C 0.77938(15) 0.36320(7) 0.67051(14) 0.0627(11) Uani 1 1 d . . . . .
C79 C 0.42245(14) 0.30787(7) 0.40666(13) 0.0593(10) Uani 1 1 d . . . . .
N16 N 0.18486(15) 0.50371(7) 0.33028(16) 0.0825(12) Uani 1 1 d . . . . .
C170 C 0.09614(15) 0.26194(6) 0.62365(13) 0.0596(10) Uani 1 1 d . . . . .
N3 N 0.47404(18) 0.49655(8) 0.43717(16) 0.0927(15) Uani 1 1 d . . . . .
H3 H 0.498092 0.491329 0.450602 0.111 Uiso 1 1 calc R U . . .
C61 C 0.18504(14) 0.32123(6) -0.06161(13) 0.0572(10) Uani 1 1 d . . . . .
H61A H 0.173251 0.308952 -0.052595 0.069 Uiso 1 1 calc R U . . .
H61B H 0.204326 0.317149 -0.078567 0.069 Uiso 1 1 calc R U . . .
C189 C 0.25859(14) 0.34800(7) 0.68165(14) 0.0607(11) Uani 1 1 d . . . . .
N25 N 0.40770(14) 0.36249(8) 0.50499(16) 0.0844(12) Uani 1 1 d . . . . .
C152 C -0.21174(13) 0.30563(7) 0.12739(12) 0.0589(10) Uani 1 1 d . . . . .
H152 H -0.225374 0.317078 0.134142 0.071 Uiso 1 1 calc R U . . .
C89 C 0.68149(14) 0.24602(7) 0.54358(15) 0.0624(11) Uani 1 1 d . . . . .
C10 C 0.62840(16) 0.37353(6) 0.58336(14) 0.0647(12) Uani 1 1 d . . . . .
C9 C 0.57846(16) 0.34619(7) 0.57579(14) 0.0669(12) Uani 1 1 d . . . . .
C11 C 0.58617(15) 0.36712(7) 0.57301(14) 0.0641(12) Uani 1 1 d . . . . .
C57 C 0.26964(16) 0.38684(6) -0.05230(14) 0.0627(11) Uani 1 1 d . . . . .
C127 C 0.09274(15) 0.55091(6) 0.23149(13) 0.0584(10) Uani 1 1 d . . . . .
C4 C 0.73385(14) 0.35576(6) 0.65290(13) 0.0577(10) Uani 1 1 d . . . . .
H4A H 0.720484 0.356496 0.676991 0.069 Uiso 1 1 calc R U . . .
H4B H 0.734216 0.341565 0.644365 0.069 Uiso 1 1 calc R U . . .
C153 C -0.16705(14) 0.28761(8) 0.23665(14) 0.0631(11) Uani 1 1 d . . . . .
C74 C 0.38227(13) 0.30423(7) 0.32447(13) 0.0567(10) Uani 1 1 d . . . . .
H74 H 0.404919 0.297481 0.318596 0.068 Uiso 1 1 calc R U . . .
C77 C 0.35081(14) 0.32043(7) 0.37645(15) 0.0638(11) Uani 1 1 d . . . . .
H77 H 0.352416 0.324505 0.405528 0.077 Uiso 1 1 calc R U . . .
C128 C 0.07608(15) 0.55996(7) 0.18484(14) 0.0623(11) Uani 1 1 d . . . . .
C136 C -0.04428(15) 0.53371(7) 0.11749(13) 0.0624(11) Uani 1 1 d . . . . .
C205 C -0.27347(16) 0.21805(7) 0.15925(15) 0.0667(11) Uani 1 1 d . . . . .
H205 H -0.288116 0.213464 0.178984 0.080 Uiso 1 1 calc R U . . .
O4 O 0.40420(15) 0.49585(7) 0.42236(18) 0.1214(17) Uani 1 1 d . . . . .
C106 C 0.23672(14) 0.37554(7) 0.53413(14) 0.0591(10) Uani 1 1 d . . . . .
C120 C 0.09758(14) 0.55171(6) 0.31195(14) 0.0601(10) Uani 1 1 d . . . . .
O40 O -0.00947(17) 0.30381(8) 0.67356(19) 0.1224(16) Uani 1 1 d . . . . .
C71 C 0.28879(14) 0.31583(7) 0.13706(13) 0.0589(10) Uani 1 1 d . . . . .
H71 H 0.276939 0.327446 0.145676 0.071 Uiso 1 1 calc R U . . .
C99 C 0.33440(15) 0.31859(8) 0.60980(14) 0.0676(12) Uani 1 1 d . . . . .
C54 C 0.24693(14) 0.38802(6) -0.02043(13) 0.0579(10) Uani 1 1 d . . . . .
C121 C 0.08395(15) 0.56056(7) 0.35120(13) 0.0607(11) Uani 1 1 d . . . . .
N15 N 0.21348(15) 0.48808(7) 0.33651(17) 0.0841(13) Uani 1 1 d . . . . .
H15 H 0.218758 0.482188 0.313951 0.101 Uiso 1 1 calc R U . . .
C129 C 0.07558(16) 0.58369(6) 0.18632(13) 0.0627(11) Uani 1 1 d . . . . .
H12A H 0.065161 0.588724 0.155913 0.075 Uiso 1 1 calc R U . . .
H12B H 0.055748 0.587919 0.202501 0.075 Uiso 1 1 calc R U . . .
C182 C -0.06842(15) 0.42665(7) 0.53635(14) 0.0597(10) Uani 1 1 d . . . . .
H182 H -0.070628 0.414939 0.552378 0.072 Uiso 1 1 calc R U . . .
C62 C 0.14910(15) 0.33379(7) -0.09223(15) 0.0656(12) Uani 1 1 d . . . . .
O37 O 0.44956(15) 0.38604(7) 0.54770(16) 0.1081(14) Uani 1 1 d . . . . .
C73 C 0.34589(14) 0.30779(7) 0.29013(14) 0.0600(10) Uani 1 1 d . . . . .
C117 C 0.13748(16) 0.52665(7) 0.28372(16) 0.0680(12) Uani 1 1 d . . . . .
C94 C 0.63186(16) 0.30587(7) 0.67333(14) 0.0653(11) Uani 1 1 d . . . . .
N4 N 0.47154(19) 0.51404(8) 0.41105(15) 0.0894(14) Uani 1 1 d . . . . .
C25 C 0.50293(17) 0.57600(8) 0.33388(14) 0.0719(13) Uani 1 1 d . . . . .
H25 H 0.502815 0.587979 0.317877 0.086 Uiso 1 1 calc R U . . .
O43 O -0.05513(16) 0.46504(9) 0.02697(18) 0.1191(16) Uani 1 1 d . . . . .
C38 C 0.40279(15) 0.56705(8) 0.18781(14) 0.0681(12) Uani 1 1 d . . . . .
C27 C 0.46462(17) 0.56824(8) 0.33702(14) 0.0678(12) Uani 1 1 d . . . . .
C72 C 0.34361(15) 0.29926(8) 0.24500(14) 0.0655(12) Uani 1 1 d . . . . .
C75 C 0.31252(15) 0.31792(8) 0.29953(15) 0.0681(12) Uani 1 1 d . . . . .
H75 H 0.288412 0.320580 0.276394 0.082 Uiso 1 1 calc R U . . .
C122 C 0.08025(16) 0.58426(7) 0.34823(15) 0.0646(11) Uani 1 1 d . . . . .
H12C H 0.059542 0.587855 0.320489 0.078 Uiso 1 1 calc R U . . .
H12D H 0.069888 0.589108 0.372692 0.078 Uiso 1 1 calc R U . . .
C28 C 0.42254(15) 0.57776(7) 0.31394(14) 0.0641(11) Uani 1 1 d . . . . .
C119 C 0.12632(15) 0.53583(7) 0.31866(15) 0.0659(11) Uani 1 1 d . . . . .
C183 C -0.10440(16) 0.43808(7) 0.51651(16) 0.0669(11) Uani 1 1 d . . . . .
H183 H -0.130609 0.433951 0.518949 0.080 Uiso 1 1 calc R U . . .
C139 C -0.00990(18) 0.50804(7) 0.08127(15) 0.0675(12) Uani 1 1 d . . . . .
H139 H -0.035469 0.501578 0.068491 0.081 Uiso 1 1 calc R U . . .
C52 C 0.19647(15) 0.42957(7) 0.07716(17) 0.0677(12) Uani 1 1 d . . . . .
C1 C 0.80453(16) 0.34890(7) 0.70669(15) 0.0693(12) Uani 1 1 d . . . . .
H1A H 0.793472 0.349409 0.732168 0.104 Uiso 1 1 calc R U . . .
H1B H 0.833553 0.353020 0.715465 0.104 Uiso 1 1 calc R U . . .
H1C H 0.802415 0.335243 0.695245 0.104 Uiso 1 1 calc R U . . .
C130 C 0.11759(17) 0.59373(7) 0.20774(15) 0.0702(13) Uani 1 1 d . . . . .
C53 C 0.24380(15) 0.40731(7) 0.00081(15) 0.0619(11) Uani 1 1 d . . . . .
H53 H 0.257652 0.418715 -0.005843 0.074 Uiso 1 1 calc R U . . .
C76 C 0.31419(14) 0.32415(7) 0.34242(15) 0.0644(11) Uani 1 1 d . . . . .
H76 H 0.291346 0.330682 0.348396 0.077 Uiso 1 1 calc R U . . .
C36 C 0.35920(16) 0.54400(8) 0.21735(15) 0.0676(12) Uani 1 1 d . . . . .
N30 N -0.10492(16) 0.36394(7) 0.4525(2) 0.0984(16) Uani 1 1 d . . . . .
C118 C 0.12057(16) 0.53445(7) 0.23941(16) 0.0671(12) Uani 1 1 d . . . . .
C24 C 0.46551(17) 0.55031(8) 0.36113(15) 0.0704(13) Uani 1 1 d . . . . .
C34 C 0.37560(15) 0.55258(7) 0.25982(15) 0.0632(11) Uani 1 1 d . . . . .
C157 C -0.16013(14) 0.31003(8) 0.36788(14) 0.0645(11) Uani 1 1 d . . . . .
H157 H -0.158687 0.314338 0.396761 0.077 Uiso 1 1 calc R U . . .
C107 C 0.23957(16) 0.39485(7) 0.51221(16) 0.0675(12) Uani 1 1 d . . . . .
H107 H 0.222709 0.405775 0.515380 0.081 Uiso 1 1 calc R U . . .
C185 C -0.06200(15) 0.46183(7) 0.48916(15) 0.0655(12) Uani 1 1 d . . . . .
O9 O 0.28872(19) 0.49576(9) 0.10122(18) 0.136(2) Uani 1 1 d . . . . .
C12 C 0.55083(19) 0.38098(8) 0.55967(15) 0.0807(16) Uani 1 1 d . . . . .
H12 H 0.523519 0.375943 0.553791 0.097 Uiso 1 1 calc R U . . .
C29 C 0.42393(17) 0.60117(7) 0.31112(16) 0.0750(14) Uani 1 1 d . . . . .
H29 H 0.448575 0.608506 0.323093 0.090 Uiso 1 1 calc R U . . .
C3 C 0.78126(17) 0.38507(7) 0.68837(16) 0.0722(13) Uani 1 1 d . . . . .
H3A H 0.769227 0.385491 0.713154 0.108 Uiso 1 1 calc R U . . .
H3B H 0.765641 0.393908 0.665053 0.108 Uiso 1 1 calc R U . . .
H3C H 0.810074 0.389476 0.698065 0.108 Uiso 1 1 calc R U . . .
C51 C 0.19840(16) 0.44955(7) 0.10011(16) 0.0669(12) Uani 1 1 d . . . . .
C26 C 0.54204(17) 0.56648(9) 0.35395(15) 0.0762(14) Uani 1 1 d . . . . .
C172 C 0.12460(18) 0.25235(8) 0.66586(16) 0.0761(14) Uani 1 1 d . . . . .
H17A H 0.152265 0.258196 0.672047 0.114 Uiso 1 1 calc R U . . .
H17B H 0.126307 0.237931 0.661547 0.114 Uiso 1 1 calc R U . . .
H17C H 0.113182 0.254870 0.690602 0.114 Uiso 1 1 calc R U . . .
C123 C 0.12152(17) 0.59527(8) 0.35005(15) 0.0734(13) Uani 1 1 d . . . . .
C143 C -0.15297(18) 0.21791(7) -0.00885(16) 0.0720(12) Uani 1 1 d . . . . .
H9 H -0.178536 0.212888 -0.003704 0.108 Uiso 1 1 calc R U . . .
H13 H -0.134643 0.222863 0.018766 0.108 Uiso 1 1 calc R U . . .
H14C H -0.139233 0.207095 -0.020154 0.108 Uiso 1 1 calc R U . . .
C199 C 0.1582(2) 0.30611(9) 0.72982(18) 0.0799(15) Uani 1 1 d . . . . .
H199 H 0.167319 0.315642 0.712463 0.096 Uiso 1 1 calc R U . . .
C184 C -0.10076(16) 0.45543(7) 0.49344(16) 0.0671(12) Uani 1 1 d . . . . .
H184 H -0.124725 0.463067 0.480376 0.080 Uiso 1 1 calc R U . . .
C63 C 0.12912(17) 0.32208(8) -0.13440(17) 0.0798(15) Uani 1 1 d . . . . .
H63A H 0.149959 0.319189 -0.149813 0.120 Uiso 1 1 calc R U . . .
H63B H 0.106865 0.330038 -0.153378 0.120 Uiso 1 1 calc R U . . .
H63C H 0.117784 0.309530 -0.126891 0.120 Uiso 1 1 calc R U . . .
C44 C 0.32838(17) 0.52815(7) 0.21118(18) 0.0719(12) Uani 1 1 d . . . . .
H44 H 0.318618 0.524048 0.235156 0.086 Uiso 1 1 calc R U . . .
N28 N -0.04575(16) 0.28665(9) 0.6108(2) 0.1026(16) Uani 1 1 d . . . . .
C190 C 0.27940(16) 0.33399(8) 0.72089(15) 0.0733(13) Uani 1 1 d . . . . .
H19A H 0.269259 0.337330 0.746135 0.110 Uiso 1 1 calc R U . . .
H19B H 0.309411 0.335785 0.728732 0.110 Uiso 1 1 calc R U . . .
H19C H 0.272586 0.320086 0.712405 0.110 Uiso 1 1 calc R U . . .
C50 C 0.23169(16) 0.46271(7) 0.10350(17) 0.0689(12) Uani 1 1 d . . . . .
H50 H 0.252570 0.459514 0.089758 0.083 Uiso 1 1 calc R U . . .
C30 C 0.38239(17) 0.61161(8) 0.28745(17) 0.0764(14) Uani 1 1 d . . . . .
C155 C -0.19581(16) 0.30904(9) 0.28970(15) 0.0785(15) Uani 1 1 d . . . . .
H155 H -0.218049 0.313255 0.265842 0.094 Uiso 1 1 calc R U . . .
C196 C 0.23692(19) 0.28600(8) 0.84949(17) 0.0788(14) Uani 1 1 d . . . . .
H196 H 0.247155 0.286520 0.824482 0.095 Uiso 1 1 calc R U . . .
C141 C -0.18582(18) 0.22724(7) -0.08919(15) 0.0730(13) Uani 1 1 d . . . . .
H14D H -0.211759 0.220889 -0.088300 0.109 Uiso 1 1 calc R U . . .
H14E H -0.168220 0.217425 -0.098189 0.109 Uiso 1 1 calc R U . . .
H14F H -0.191724 0.238280 -0.110257 0.109 Uiso 1 1 calc R U . . .
C37 C 0.37300(17) 0.55142(8) 0.18162(15) 0.0721(13) Uani 1 1 d . . . . .
C140 C 0.06143(18) 0.48015(8) 0.03813(18) 0.0773(14) Uani 1 1 d . . . . .
C14 C 0.4810(2) 0.44180(8) 0.51416(18) 0.0832(16) Uani 1 1 d . . . . .
C39 C 0.41603(19) 0.57576(10) 0.14876(15) 0.0859(17) Uani 1 1 d . . . . .
C90 C 0.67092(19) 0.22926(8) 0.50847(19) 0.0822(15) Uani 1 1 d . . . . .
H90A H 0.696523 0.223522 0.504845 0.123 Uiso 1 1 calc R U . . .
H90B H 0.654672 0.234846 0.480477 0.123 Uiso 1 1 calc R U . . .
H90C H 0.654909 0.218819 0.517920 0.123 Uiso 1 1 calc R U . . .
C91 C 0.7072(2) 0.23739(8) 0.58799(19) 0.0855(15) Uani 1 1 d . . . . .
H91A H 0.692369 0.226132 0.596256 0.128 Uiso 1 1 calc R U . . .
H91B H 0.711460 0.247760 0.610577 0.128 Uiso 1 1 calc R U . . .
H91C H 0.733975 0.232828 0.585257 0.128 Uiso 1 1 calc R U . . .
C114 C 0.26496(18) 0.46591(8) 0.38245(18) 0.0789(14) Uani 1 1 d . . . . .
C191 C 0.26465(16) 0.37002(7) 0.69457(16) 0.0718(12) Uani 1 1 d . . . . .
H19D H 0.251878 0.372793 0.718194 0.108 Uiso 1 1 calc R U . . .
H19E H 0.251707 0.378359 0.669106 0.108 Uiso 1 1 calc R U . . .
H19F H 0.294225 0.373018 0.704665 0.108 Uiso 1 1 calc R U . . .
C13 C 0.5222(2) 0.43124(8) 0.53017(19) 0.0857(17) Uani 1 1 d . . . . .
C197 C 0.19087(19) 0.26928(8) 0.88660(19) 0.0823(15) Uani 1 1 d . . . . .
H19G H 0.202341 0.279507 0.908673 0.123 Uiso 1 1 calc R U . . .
H19H H 0.196510 0.256034 0.899975 0.123 Uiso 1 1 calc R U . . .
H19I H 0.160983 0.271184 0.875270 0.123 Uiso 1 1 calc R U . . .
C116 C 0.16759(17) 0.50984(8) 0.29058(19) 0.0782(14) Uani 1 1 d . . . . .
H116 H 0.174053 0.503723 0.266322 0.094 Uiso 1 1 calc R U . . .
C131 C 0.1123(2) 0.61699(7) 0.20504(16) 0.0788(14) Uani 1 1 d . . . . .
H13A H 0.104421 0.621161 0.174249 0.118 Uiso 1 1 calc R U . . .
H13B H 0.138371 0.623372 0.220558 0.118 Uiso 1 1 calc R U . . .
H13C H 0.090673 0.620954 0.218644 0.118 Uiso 1 1 calc R U . . .
C96 C 0.65855(19) 0.29192(9) 0.70910(17) 0.0844(16) Uani 1 1 d . . . . .
H96A H 0.657248 0.296416 0.738065 0.127 Uiso 1 1 calc R U . . .
H96B H 0.687244 0.292277 0.707774 0.127 Uiso 1 1 calc R U . . .
H96C H 0.648013 0.278244 0.704038 0.127 Uiso 1 1 calc R U . . .
C46 C 0.23407(19) 0.48081(8) 0.12753(18) 0.0775(14) Uani 1 1 d . . . . .
C207 C -0.22141(17) 0.24130(8) 0.14552(17) 0.0755(13) Uani 1 1 d . . . . .
H20A H -0.192270 0.241986 0.162243 0.113 Uiso 1 1 calc R U . . .
H20B H -0.231330 0.254706 0.135559 0.113 Uiso 1 1 calc R U . . .
H20C H -0.224405 0.232574 0.120064 0.113 Uiso 1 1 calc R U . . .
C156 C -0.19320(16) 0.31623(9) 0.33228(15) 0.0777(14) Uani 1 1 d . . . . .
H156 H -0.213490 0.325142 0.336889 0.093 Uiso 1 1 calc R U . . .
C49 C 0.16615(18) 0.45492(8) 0.11788(17) 0.0769(13) Uani 1 1 d . . . . .
H49 H 0.143463 0.446118 0.114849 0.092 Uiso 1 1 calc R U . . .
C208 C -0.09663(18) 0.37835(8) 0.4831(2) 0.0865(16) Uani 1 1 d . . . . .
H208 H -0.113757 0.389838 0.477486 0.104 Uiso 1 1 calc R U . . .
C108 C 0.29790(17) 0.41604(8) 0.44432(19) 0.0764(14) Uani 1 1 d . . . . .
C32 C 0.34527(18) 0.60402(9) 0.30303(17) 0.0812(15) Uani 1 1 d . . . . .
H32A H 0.351148 0.605920 0.334786 0.122 Uiso 1 1 calc R U . . .
H32B H 0.340800 0.589816 0.296050 0.122 Uiso 1 1 calc R U . . .
H32C H 0.320432 0.611545 0.288095 0.122 Uiso 1 1 calc R U . . .
C22 C 0.5036(2) 0.53990(9) 0.38121(16) 0.0851(17) Uani 1 1 d . . . . .
C23 C 0.54166(19) 0.54828(10) 0.37614(16) 0.0833(16) Uani 1 1 d . . . . .
C109 C 0.29615(17) 0.43477(7) 0.41674(18) 0.0729(13) Uani 1 1 d . . . . .
C21 C 0.5047(2) 0.52137(11) 0.40652(18) 0.0927(18) Uani 1 1 d . . . . .
H21A H 0.530260 0.514944 0.419415 0.111 Uiso 1 1 calc R U . . .
C31 C 0.3871(2) 0.63448(9) 0.2933(2) 0.099(2) Uani 1 1 d . . . . .
H31A H 0.393395 0.637821 0.324492 0.149 Uiso 1 1 calc R U . . .
H31B H 0.361325 0.641009 0.277306 0.149 Uiso 1 1 calc R U . . .
H31C H 0.409628 0.639103 0.281709 0.149 Uiso 1 1 calc R U . . .
C98 C 0.3477(2) 0.30585(10) 0.65247(19) 0.0990(19) Uani 1 1 d . . . . .
H98A H 0.358519 0.292985 0.645931 0.148 Uiso 1 1 calc R U . . .
H98B H 0.323837 0.303611 0.663776 0.148 Uiso 1 1 calc R U . . .
H98C H 0.369245 0.312935 0.674518 0.148 Uiso 1 1 calc R U . . .
C19 C 0.48018(19) 0.45926(8) 0.48879(19) 0.0852(16) Uani 1 1 d . . . . .
H19 H 0.505125 0.464251 0.484468 0.102 Uiso 1 1 calc R U . . .
C193 C 0.4161(2) 0.38063(10) 0.5172(2) 0.0908(16) Uani 1 1 d . . . . .
H193 H 0.397136 0.390715 0.503395 0.109 Uiso 1 1 calc R U . . .
C132 C 0.15185(19) 0.58725(8) 0.1871(2) 0.0856(16) Uani 1 1 d . . . . .
H13D H 0.155294 0.572740 0.189483 0.128 Uiso 1 1 calc R U . . .
H13E H 0.177827 0.593768 0.202487 0.128 Uiso 1 1 calc R U . . .
H13F H 0.144217 0.591112 0.156081 0.128 Uiso 1 1 calc R U . . .
C95 C 0.58755(19) 0.30766(9) 0.67892(18) 0.0864(16) Uani 1 1 d . . . . .
H95A H 0.571755 0.317465 0.657998 0.130 Uiso 1 1 calc R U . . .
H95B H 0.589232 0.311990 0.708860 0.130 Uiso 1 1 calc R U . . .
H95C H 0.573768 0.294668 0.673414 0.130 Uiso 1 1 calc R U . . .
O22 O 0.2240(3) 0.48915(11) 0.4123(2) 0.175(3) Uani 1 1 d . . . . .
C171 C 0.05062(17) 0.25852(9) 0.6220(2) 0.0827(15) Uani 1 1 d . . . . .
H17D H 0.044285 0.265620 0.646310 0.124 Uiso 1 1 calc R U . . .
H17E H 0.045671 0.244218 0.624427 0.124 Uiso 1 1 calc R U . . .
H17F H 0.032904 0.263542 0.594091 0.124 Uiso 1 1 calc R U . . .
C97 C 0.37059(17) 0.32186(11) 0.5896(2) 0.0932(18) Uani 1 1 d . . . . .
H97A H 0.393404 0.328436 0.611082 0.140 Uiso 1 1 calc R U . . .
H97B H 0.361421 0.330278 0.563448 0.140 Uiso 1 1 calc R U . . .
H97C H 0.379930 0.308955 0.581425 0.140 Uiso 1 1 calc R U . . .
C45 C 0.2707(2) 0.49455(9) 0.1302(2) 0.0890(17) Uani 1 1 d . . . . .
C47 C 0.20063(19) 0.48609(9) 0.14532(18) 0.0805(14) Uani 1 1 d . . . . .
H47 H 0.201499 0.498342 0.160551 0.097 Uiso 1 1 calc R U . . .
C40 C 0.41550(18) 0.59960(11) 0.14898(19) 0.0943(19) Uani 1 1 d . . . . .
H40A H 0.435387 0.604412 0.176225 0.113 Uiso 1 1 calc R U . . .
H40B H 0.424821 0.604531 0.123886 0.113 Uiso 1 1 calc R U . . .
C48 C 0.16691(19) 0.47335(9) 0.1404(2) 0.0862(15) Uani 1 1 d . . . . .
H48 H 0.144740 0.476935 0.151943 0.103 Uiso 1 1 calc R U . . .
C110 C 0.26692(18) 0.45005(8) 0.41250(19) 0.0807(15) Uani 1 1 d . . . . .
H110 H 0.248175 0.449767 0.429991 0.097 Uiso 1 1 calc R U . . .
C125 C 0.1113(2) 0.61767(8) 0.3389(2) 0.0889(16) Uani 1 1 d . . . . .
H1 H 0.094625 0.622861 0.357275 0.133 Uiso 1 1 calc R U . . .
H4 H 0.095873 0.618926 0.307919 0.133 Uiso 1 1 calc R U . . .
H5 H 0.137048 0.625299 0.344414 0.133 Uiso 1 1 calc R U . . .
N31 N -0.1087(2) 0.44652(11) -0.0201(2) 0.1169(19) Uani 1 1 d . . . . .
C18 C 0.4421(2) 0.46950(8) 0.4696(2) 0.0898(17) Uani 1 1 d . . . . .
C64 C 0.11746(18) 0.34028(9) -0.0693(2) 0.0915(18) Uani 1 1 d . . . . .
H64A H 0.092840 0.345310 -0.090958 0.137 Uiso 1 1 calc R U . . .
H64B H 0.129149 0.350859 -0.048166 0.137 Uiso 1 1 calc R U . . .
H64C H 0.109889 0.328876 -0.053779 0.137 Uiso 1 1 calc R U . . .
C206 C -0.2430(2) 0.24299(10) 0.21609(18) 0.0960(18) Uani 1 1 d . . . . .
H20D H -0.253743 0.256628 0.211011 0.144 Uiso 1 1 calc R U . . .
H20E H -0.214160 0.243345 0.233742 0.144 Uiso 1 1 calc R U . . .
H20F H -0.259427 0.235413 0.231721 0.144 Uiso 1 1 calc R U . . .
C202 C -0.02384(19) 0.30213(11) 0.6332(3) 0.0964(18) Uani 1 1 d . . . . .
H202 H -0.018901 0.312960 0.616085 0.116 Uiso 1 1 calc R U . . .
C201 C 0.0942(2) 0.32548(10) 0.7119(2) 0.0968(18) Uani 1 1 d . . . . .
H20G H 0.092732 0.335686 0.733509 0.145 Uiso 1 1 calc R U . . .
H20H H 0.066400 0.320601 0.697399 0.145 Uiso 1 1 calc R U . . .
H20I H 0.106408 0.331266 0.689977 0.145 Uiso 1 1 calc R U . . .
C20 C 0.4388(2) 0.48817(10) 0.4409(2) 0.098(2) Uani 1 1 d . . . . .
C113 C 0.2949(2) 0.46733(9) 0.3600(2) 0.0888(16) Uani 1 1 d . . . . .
H113 H 0.294128 0.477858 0.339806 0.107 Uiso 1 1 calc R U . . .
C124 C 0.1532(2) 0.59344(14) 0.3962(2) 0.120(3) Uani 1 1 d . . . . .
H8 H 0.176933 0.602100 0.397549 0.180 Uiso 1 1 calc R U . . .
H12E H 0.162530 0.579574 0.401221 0.180 Uiso 1 1 calc R U . . .
H12F H 0.140015 0.597483 0.418763 0.180 Uiso 1 1 calc R U . . .
C15 C 0.4435(2) 0.43479(9) 0.5214(2) 0.0930(19) Uani 1 1 d . . . . .
H15A H 0.443790 0.423181 0.538581 0.112 Uiso 1 1 calc R U . . .
C111 C 0.3261(2) 0.43641(10) 0.3943(2) 0.0959(19) Uani 1 1 d . . . . .
H111 H 0.346461 0.426326 0.396926 0.115 Uiso 1 1 calc R U . . .
C16 C 0.4063(2) 0.44484(9) 0.5033(2) 0.102(2) Uani 1 1 d . . . . .
H16 H 0.381626 0.440075 0.508591 0.122 Uiso 1 1 calc R U . . .
C200 C 0.1006(3) 0.29437(12) 0.7575(2) 0.110(2) Uani 1 1 d . . . . .
H20J H 0.119776 0.283341 0.768413 0.166 Uiso 1 1 calc R U . . .
H20K H 0.075221 0.289153 0.737326 0.166 Uiso 1 1 calc R U . . .
H20L H 0.093986 0.301017 0.782183 0.166 Uiso 1 1 calc R U . . .
C17 C 0.4053(2) 0.46217(10) 0.4772(2) 0.108(2) Uani 1 1 d . . . . .
H17 H 0.379916 0.468833 0.464834 0.129 Uiso 1 1 calc R U . . .
C210 C -0.1398(2) 0.36594(11) 0.4114(2) 0.108(2) Uani 1 1 d . . . . .
H21B H -0.155563 0.378047 0.413001 0.161 Uiso 1 1 calc R U . . .
H21C H -0.157912 0.354281 0.408220 0.161 Uiso 1 1 calc R U . . .
H21D H -0.128605 0.366783 0.385997 0.161 Uiso 1 1 calc R U . . .
C198 C 0.1991(3) 0.25503(10) 0.8173(2) 0.109(2) Uani 1 1 d . . . . .
H19J H 0.208649 0.258768 0.791892 0.164 Uiso 1 1 calc R U . . .
H19K H 0.169072 0.253214 0.808076 0.164 Uiso 1 1 calc R U . . .
H19L H 0.212372 0.242532 0.829759 0.164 Uiso 1 1 calc R U . . .
C195 C 0.3735(2) 0.35765(10) 0.4685(3) 0.106(2) Uani 1 1 d . . . . .
H19M H 0.358938 0.346093 0.475871 0.159 Uiso 1 1 calc R U . . .
H19N H 0.383548 0.354467 0.443114 0.159 Uiso 1 1 calc R U . . .
H19O H 0.354686 0.369058 0.461562 0.159 Uiso 1 1 calc R U . . .
C211 C -0.0832(2) 0.46323(12) -0.0098(3) 0.110(2) Uani 1 1 d . . . . .
H211 H -0.086716 0.473686 -0.030690 0.132 Uiso 1 1 calc R U . . .
C41 C 0.3735(2) 0.60826(14) 0.1461(3) 0.119(3) Uani 1 1 d . . . . .
C115 C 0.2335(2) 0.48201(10) 0.3793(2) 0.0949(18) Uani 1 1 d . . . . .
C084 C -0.0258(3) 0.23552(12) 0.4240(4) 0.135(3) Uani 1 1 d . . . . .
H084 H -0.041526 0.240479 0.442352 0.162 Uiso 1 1 calc R U . . .
O44 O -0.0437(3) 0.23467(12) 0.3851(3) 0.175(3) Uani 1 1 d . . . . .
C194 C 0.4376(2) 0.34543(10) 0.5233(3) 0.1015(19) Uani 1 1 d . . . . .
H19P H 0.458230 0.344536 0.506951 0.152 Uiso 1 1 calc R U . . .
H19Q H 0.422207 0.332855 0.520493 0.152 Uiso 1 1 calc R U . . .
H19R H 0.451373 0.347951 0.554354 0.152 Uiso 1 1 calc R U . . .
C203 C -0.0551(3) 0.26974(13) 0.6351(4) 0.136(3) Uani 1 1 d . . . . .
H20M H -0.049188 0.273234 0.666218 0.204 Uiso 1 1 calc R U . . .
H20N H -0.038147 0.258301 0.631768 0.204 Uiso 1 1 calc R U . . .
H20O H -0.084400 0.266271 0.623705 0.204 Uiso 1 1 calc R U . . .
N32 N 0.0109(4) 0.23063(18) 0.4430(4) 0.244(8) Uani 1 1 d . . . . .
C112 C 0.3260(2) 0.45314(11) 0.3677(3) 0.111(2) Uani 1 1 d . . . . .
H112 H 0.347828 0.454799 0.354526 0.133 Uiso 1 1 calc R U . . .
C204 C -0.0616(3) 0.28696(18) 0.5629(3) 0.156(4) Uani 1 1 d . . . . .
H20P H -0.090744 0.290883 0.554556 0.234 Uiso 1 1 calc R U . . .
H20Q H -0.058915 0.273642 0.551221 0.234 Uiso 1 1 calc R U . . .
H20R H -0.045735 0.296558 0.550791 0.234 Uiso 1 1 calc R U . . .
C209 C -0.0806(3) 0.34522(12) 0.4606(3) 0.139(3) Uani 1 1 d . . . . .
H20S H -0.067674 0.343071 0.436898 0.209 Uiso 1 1 calc R U . . .
H20T H -0.098949 0.333996 0.461716 0.209 Uiso 1 1 calc R U . . .
H20U H -0.059216 0.346214 0.488621 0.209 Uiso 1 1 calc R U . . .
C43 C 0.3774(3) 0.63095(16) 0.1578(5) 0.189(6) Uani 1 1 d . . . . .
H43A H 0.383427 0.638404 0.133767 0.283 Uiso 1 1 calc R U . . .
H43B H 0.399814 0.632931 0.184728 0.283 Uiso 1 1 calc R U . . .
H43C H 0.351409 0.635737 0.162350 0.283 Uiso 1 1 calc R U . . .
C212 C -0.1048(4) 0.42767(16) 0.0071(4) 0.156(4) Uani 1 1 d . . . . .
H21E H -0.094109 0.416854 -0.007469 0.235 Uiso 1 1 calc R U . . .
H21F H -0.131916 0.423932 0.010238 0.235 Uiso 1 1 calc R U . . .
H21G H -0.085709 0.430026 0.036173 0.235 Uiso 1 1 calc R U . . .
C08Q C 0.0340(3) 0.23146(19) 0.4864(4) 0.187(6) Uani 1 1 d . . . . .
H08A H 0.017378 0.237394 0.504035 0.280 Uiso 1 1 calc R U . . .
H08B H 0.058652 0.239630 0.488851 0.280 Uiso 1 1 calc R U . . .
H08C H 0.042318 0.217946 0.496969 0.280 Uiso 1 1 calc R U . . .
C213 C -0.1375(3) 0.44456(19) -0.0643(3) 0.160(4) Uani 1 1 d . . . . .
H21H H -0.137740 0.456994 -0.080644 0.240 Uiso 1 1 calc R U . . .
H21I H -0.165348 0.441831 -0.061869 0.240 Uiso 1 1 calc R U . . .
H21J H -0.128600 0.433552 -0.079886 0.240 Uiso 1 1 calc R U . . .
C42 C 0.3430(4) 0.6057(3) 0.1009(4) 0.274(10) Uani 1 1 d . . . . .
H42A H 0.333394 0.618844 0.088712 0.410 Uiso 1 1 calc R U . . .
H42B H 0.319409 0.597755 0.103431 0.410 Uiso 1 1 calc R U . . .
H42C H 0.356723 0.598894 0.081431 0.410 Uiso 1 1 calc R U . . .
C300 C 0.0379(6) 0.2175(3) 0.4170(10) 0.343(18) Uani 1 1 d . . . . .
H30A H 0.022532 0.216333 0.385956 0.515 Uiso 1 1 d R U . . .
H30B H 0.043010 0.204211 0.430056 0.515 Uiso 1 1 d R U . . .
H30C H 0.064247 0.224236 0.419452 0.515 Uiso 1 1 d R U . . .

loop_
_atom_site_aniso_label
_atom_site_aniso_U_11
_atom_site_aniso_U_22
_atom_site_aniso_U_33
_atom_site_aniso_U_23
_atom_site_aniso_U_13
_atom_site_aniso_U_12
O29 0.0615(16) 0.0682(18) 0.0339(12) 0.0023(12) -0.0025(11) 0.0022(13)
O33 0.0536(16) 0.0630(17) 0.0456(14) -0.0047(12) -0.0072(12) 0.0008(13)
O14 0.0633(17) 0.0574(16) 0.0426(14) 0.0073(12) -0.0080(12) 0.0007(13)
O17 0.0532(16) 0.0615(17) 0.0466(14) -0.0057(12) -0.0078(12) 0.0039(12)
O35 0.0731(18) 0.0434(14) 0.0499(14) 0.0023(12) 0.0028(13) 0.0011(12)
O32 0.0614(17) 0.082(2) 0.0344(13) -0.0096(13) -0.0036(12) -0.0009(14)
O18 0.0602(18) 0.085(2) 0.0514(16) -0.0261(15) -0.0065(13) 0.0030(15)
O13 0.083(2) 0.0583(18) 0.0481(15) 0.0013(13) -0.0024(14) 0.0120(15)
O34 0.0583(17) 0.0519(16) 0.0642(17) -0.0005(13) -0.0052(13) 0.0047(12)
O19 0.083(2) 0.0470(16) 0.0659(18) 0.0053(13) 0.0130(16) 0.0060(14)
O41 0.083(2) 0.0626(18) 0.0557(17) -0.0089(14) 0.0049(15) -0.0087(15)
O12 0.0765(19) 0.0457(15) 0.0515(15) -0.0030(12) 0.0032(14) -0.0020(13)
O31 0.075(2) 0.079(2) 0.0385(15) -0.0019(13) -0.0014(13) 0.0064(15)
O28 0.0692(18) 0.072(2) 0.0461(15) -0.0052(13) 0.0029(13) 0.0141(15)
O36 0.078(2) 0.0548(18) 0.072(2) 0.0051(15) 0.0028(16) 0.0011(15)
O20 0.0724(19) 0.0632(18) 0.0617(17) 0.0111(14) 0.0136(15) 0.0011(14)
O26 0.080(2) 0.0639(19) 0.0603(17) -0.0200(15) -0.0007(15) -0.0025(15)
O38 0.089(2) 0.0582(19) 0.0661(19) -0.0019(16) -0.0009(17) -0.0089(16)
O25 0.087(2) 0.0546(17) 0.0651(18) -0.0160(14) 0.0038(16) 0.0074(15)
O1 0.093(2) 0.0470(16) 0.0568(17) 0.0038(13) -0.0008(15) 0.0110(14)
O30 0.076(2) 0.090(3) 0.0454(16) -0.0111(16) -0.0086(14) 0.0085(18)
O11 0.111(3) 0.0464(16) 0.0670(19) -0.0050(14) 0.0240(18) -0.0184(16)
O24 0.096(2) 0.064(2) 0.0641(19) -0.0020(16) 0.0100(17) 0.0163(17)
N24 0.074(2) 0.0455(18) 0.0462(17) 0.0045(14) -0.0011(16) 0.0106(15)
O23 0.093(2) 0.076(2) 0.0617(18) 0.0265(16) 0.0068(17) 0.0186(17)
O7 0.098(3) 0.081(2) 0.0582(18) 0.0010(16) 0.0190(17) -0.0039(18)
N23 0.069(2) 0.0448(18) 0.0548(19) 0.0067(15) 0.0032(16) 0.0093(15)
O16 0.082(2) 0.111(3) 0.0401(16) -0.0032(16) 0.0004(15) 0.0185(19)
O2 0.069(2) 0.066(2) 0.089(2) -0.0184(17) -0.0193(17) 0.0119(15)
N11 0.053(2) 0.090(3) 0.0335(15) -0.0076(16) -0.0094(14) 0.0046(18)
O6 0.097(3) 0.083(2) 0.0570(18) 0.0171(17) 0.0077(17) 0.019(2)
O10 0.083(2) 0.071(2) 0.092(2) -0.0148(18) 0.0244(19) -0.0194(18)
N12 0.060(2) 0.068(2) 0.0414(17) -0.0032(15) -0.0128(15) 0.0030(17)
O15 0.098(3) 0.078(2) 0.0556(18) -0.0051(16) -0.0124(17) 0.018(2)
N19 0.064(2) 0.078(2) 0.0351(16) -0.0059(16) -0.0017(15) -0.0020(17)
N22 0.055(2) 0.072(2) 0.0379(16) 0.0014(15) -0.0091(14) -0.0018(16)
N21 0.056(2) 0.082(3) 0.0329(15) -0.0033(15) -0.0070(14) -0.0025(17)
O8 0.091(2) 0.117(3) 0.0548(18) -0.0199(19) 0.0083(17) -0.035(2)
N8 0.069(2) 0.0486(19) 0.059(2) -0.0093(16) 0.0000(18) -0.0013(16)
N9 0.071(2) 0.061(2) 0.0418(17) -0.0020(15) -0.0083(16) -0.0033(17)
N20 0.065(2) 0.088(3) 0.0334(16) -0.0091(16) -0.0048(15) 0.0054(18)
N29 0.077(2) 0.063(2) 0.0515(19) -0.0063(17) -0.0011(18) -0.0086(18)
O42 0.088(3) 0.054(2) 0.126(3) 0.004(2) -0.014(2) -0.0018(17)
N10 0.076(2) 0.064(2) 0.0410(17) -0.0031(15) -0.0101(16) 0.0008(18)
O3 0.097(3) 0.075(2) 0.097(3) 0.004(2) -0.009(2) 0.024(2)
N18 0.087(3) 0.055(2) 0.065(2) -0.0221(18) 0.002(2) -0.0013(19)
N27 0.087(3) 0.077(3) 0.059(2) -0.010(2) 0.010(2) -0.003(2)
N7 0.079(2) 0.0456(19) 0.070(2) -0.0094(17) 0.017(2) -0.0074(17)
C167 0.057(2) 0.0401(19) 0.0369(17) 0.0011(14) -0.0055(16) -0.0017(16)
C67 0.056(2) 0.0389(18) 0.0453(19) 0.0077(15) -0.0039(16) -0.0059(15)
C168 0.060(2) 0.0417(19) 0.0380(18) -0.0022(15) -0.0036(16) 0.0024(16)
C166 0.054(2) 0.0422(19) 0.0373(18) 0.0031(15) -0.0090(16) -0.0007(16)
C177 0.067(2) 0.0419(19) 0.0343(17) -0.0019(14) 0.0010(16) 0.0007(17)
C103 0.059(2) 0.044(2) 0.0382(18) 0.0033(15) -0.0080(16) -0.0018(16)
O39 0.108(3) 0.106(3) 0.072(2) -0.007(2) 0.005(2) 0.010(3)
C163 0.053(2) 0.047(2) 0.0429(19) -0.0041(16) -0.0048(16) -0.0006(16)
N26 0.105(3) 0.060(2) 0.055(2) 0.0006(18) -0.002(2) -0.017(2)
C165 0.057(2) 0.0438(19) 0.0300(16) 0.0031(14) -0.0058(15) -0.0025(16)
N17 0.094(3) 0.049(2) 0.058(2) -0.0140(17) -0.001(2) 0.0047(19)
C178 0.057(2) 0.046(2) 0.0360(17) 0.0032(15) 0.0003(16) 0.0062(16)
C176 0.062(2) 0.044(2) 0.0376(18) 0.0007(15) -0.0004(16) 0.0009(17)
C82 0.053(2) 0.051(2) 0.0421(19) -0.0032(16) -0.0047(16) 0.0003(17)
C187 0.061(2) 0.044(2) 0.0390(18) 0.0004(15) -0.0043(16) -0.0017(16)
C147 0.056(2) 0.053(2) 0.0349(17) -0.0012(16) -0.0004(16) -0.0053(17)
C146 0.059(2) 0.052(2) 0.0346(17) -0.0007(15) -0.0032(16) -0.0071(17)
C174 0.057(2) 0.051(2) 0.0404(18) -0.0015(16) -0.0055(16) 0.0020(17)
C66 0.057(2) 0.042(2) 0.0445(19) 0.0052(16) -0.0022(17) -0.0063(16)
C7 0.069(3) 0.042(2) 0.0379(18) 0.0001(15) -0.0030(17) 0.0116(17)
N13 0.076(3) 0.061(2) 0.079(3) 0.023(2) 0.013(2) 0.0078(19)
C192 0.057(2) 0.048(2) 0.0404(18) -0.0027(16) -0.0034(16) -0.0021(17)
C173 0.058(2) 0.045(2) 0.0340(17) 0.0005(15) -0.0036(15) 0.0035(16)
C86 0.056(2) 0.046(2) 0.0415(19) -0.0060(16) -0.0074(16) 0.0005(16)
C181 0.077(3) 0.042(2) 0.0410(19) 0.0038(16) 0.0022(18) 0.0059(18)
C102 0.054(2) 0.054(2) 0.0393(18) 0.0017(16) -0.0047(16) -0.0024(17)
C81 0.051(2) 0.057(2) 0.050(2) -0.0080(18) -0.0068(18) -0.0019(18)
N2 0.099(3) 0.058(2) 0.075(3) -0.004(2) -0.012(2) 0.027(2)
C56 0.065(2) 0.0381(19) 0.0438(19) 0.0025(15) -0.0100(18) -0.0020(16)
C169 0.063(2) 0.047(2) 0.0380(18) 0.0016(16) -0.0045(17) 0.0014(17)
N1 0.099(3) 0.060(2) 0.060(2) -0.0055(18) -0.014(2) 0.025(2)
C175 0.068(3) 0.047(2) 0.0368(18) 0.0049(15) -0.0035(17) 0.0065(18)
C84 0.053(2) 0.0417(19) 0.048(2) -0.0079(16) -0.0070(17) -0.0005(16)
C83 0.059(2) 0.055(2) 0.042(2) -0.0097(17) -0.0042(17) -0.0035(18)
O21 0.110(3) 0.077(3) 0.150(4) 0.048(3) 0.049(3) 0.035(2)
C164 0.062(2) 0.057(2) 0.0278(16) -0.0001(15) -0.0030(16) -0.0062(18)
C85 0.061(2) 0.045(2) 0.045(2) -0.0077(16) -0.0108(17) 0.0018(17)
O27 0.088(3) 0.076(2) 0.136(4) -0.049(2) -0.003(2) -0.006(2)
C104 0.059(2) 0.050(2) 0.049(2) 0.0022(17) -0.0063(18) 0.0005(18)
C158 0.051(2) 0.068(3) 0.044(2) -0.0030(18) -0.0008(17) -0.0004(18)
C145 0.062(2) 0.049(2) 0.0361(17) 0.0010(15) 0.0004(16) -0.0004(17)
C151 0.049(2) 0.058(2) 0.0418(19) 0.0015(17) -0.0038(16) -0.0028(17)
N5 0.094(3) 0.075(3) 0.073(3) -0.018(2) 0.021(2) -0.018(2)
C68 0.053(2) 0.047(2) 0.0431(19) 0.0084(16) -0.0083(16) -0.0082(16)
C148 0.057(2) 0.051(2) 0.0413(19) -0.0032(16) -0.0014(17) -0.0030(17)
C88 0.057(2) 0.046(2) 0.046(2) -0.0035(16) -0.0027(17) 0.0016(16)
C180 0.081(3) 0.048(2) 0.044(2) 0.0050(17) 0.004(2) 0.004(2)
C87 0.058(2) 0.043(2) 0.0453(19) -0.0073(16) -0.0025(17) 0.0027(16)
C59 0.069(3) 0.0390(19) 0.0420(19) 0.0004(15) -0.0066(18) -0.0039(17)
O5 0.105(3) 0.146(4) 0.076(2) 0.037(3) 0.014(2) 0.049(3)
C144 0.061(2) 0.050(2) 0.0410(19) -0.0032(16) -0.0051(17) -0.0040(17)
C162 0.052(2) 0.058(2) 0.0369(18) 0.0013(16) -0.0045(16) -0.0048(17)
C6 0.073(3) 0.048(2) 0.0367(18) -0.0021(16) -0.0044(17) 0.0066(18)
C150 0.050(2) 0.065(3) 0.0362(18) -0.0027(17) -0.0029(16) -0.0048(18)
C154 0.053(2) 0.080(3) 0.040(2) -0.0020(19) -0.0043(17) 0.000(2)
C70 0.059(2) 0.051(2) 0.043(2) 0.0027(17) -0.0048(17) -0.0102(18)
C69 0.062(2) 0.043(2) 0.049(2) 0.0059(17) -0.0023(18) 0.0000(17)
C126 0.076(3) 0.042(2) 0.049(2) 0.0008(17) -0.0030(19) 0.0007(18)
C134 0.085(3) 0.046(2) 0.041(2) -0.0069(17) 0.000(2) -0.002(2)
C65 0.057(2) 0.046(2) 0.0434(19) 0.0049(16) -0.0061(17) -0.0071(17)
N14 0.085(3) 0.060(2) 0.085(3) 0.030(2) 0.021(2) 0.016(2)
C133 0.075(3) 0.043(2) 0.0408(19) -0.0054(16) -0.0044(18) 0.0032(18)
C149 0.053(2) 0.062(2) 0.043(2) -0.0044(18) 0.0001(17) -0.0051(18)
C58 0.067(2) 0.042(2) 0.0426(19) 0.0002(16) -0.0037(17) -0.0037(17)
C78 0.055(2) 0.063(2) 0.0398(19) 0.0003(17) -0.0027(17) 0.0002(18)
C60 0.064(2) 0.0400(19) 0.047(2) 0.0064(16) -0.0076(18) -0.0057(16)
C179 0.062(2) 0.050(2) 0.051(2) 0.0033(18) 0.0007(18) 0.0028(18)
C159 0.057(2) 0.066(3) 0.0346(18) 0.0020(17) -0.0028(16) -0.0029(19)
C93 0.060(2) 0.050(2) 0.053(2) -0.0058(18) -0.0045(18) -0.0022(18)
C101 0.058(2) 0.056(2) 0.0404(19) 0.0006(17) -0.0011(17) 0.0064(18)
N6 0.092(3) 0.071(3) 0.080(3) -0.017(2) 0.024(2) -0.025(2)
C160 0.062(3) 0.061(2) 0.040(2) -0.0016(17) 0.0010(17) -0.0052(19)
C8 0.066(3) 0.046(2) 0.0401(18) -0.0045(16) -0.0077(17) 0.0061(18)
C188 0.066(3) 0.053(2) 0.0389(19) -0.0001(17) -0.0029(17) -0.0008(18)
C35 0.067(3) 0.056(2) 0.050(2) 0.0030(18) -0.0035(19) -0.0053(19)
C5 0.078(3) 0.044(2) 0.042(2) 0.0019(16) -0.0004(19) 0.0041(18)
C142 0.074(3) 0.048(2) 0.047(2) -0.0025(17) 0.0038(19) -0.0015(19)
C186 0.064(3) 0.049(2) 0.056(2) 0.0050(18) 0.0023(19) -0.0017(18)
C55 0.066(2) 0.045(2) 0.045(2) 0.0019(16) -0.0031(18) -0.0020(17)
C80 0.057(3) 0.069(3) 0.048(2) -0.0106(19) -0.0044(18) 0.002(2)
C33 0.075(3) 0.059(3) 0.043(2) 0.0017(18) 0.0008(19) 0.011(2)
C137 0.081(3) 0.043(2) 0.045(2) -0.0032(17) 0.004(2) 0.0057(19)
C100 0.063(2) 0.060(2) 0.0374(19) -0.0016(17) -0.0022(17) 0.0055(19)
C92 0.063(2) 0.048(2) 0.044(2) -0.0068(17) -0.0053(18) 0.0018(17)
C105 0.058(2) 0.054(2) 0.047(2) 0.0063(18) -0.0016(18) 0.0023(18)
C135 0.081(3) 0.047(2) 0.0412(19) -0.0057(17) -0.0023(19) 0.0055(19)
C138 0.076(3) 0.044(2) 0.051(2) -0.0050(17) 0.003(2) 0.0047(19)
C161 0.057(3) 0.065(3) 0.0364(18) -0.0024(17) -0.0050(17) -0.0055(19)
C2 0.079(3) 0.052(2) 0.047(2) -0.0007(18) -0.001(2) -0.001(2)
C79 0.063(3) 0.068(3) 0.037(2) -0.0016(18) -0.0019(18) 0.004(2)
N16 0.088(3) 0.066(3) 0.091(3) 0.022(2) 0.020(2) 0.020(2)
C170 0.072(3) 0.051(2) 0.046(2) 0.0025(17) 0.0003(19) 0.0018(19)
N3 0.096(4) 0.085(3) 0.081(3) 0.012(2) -0.004(3) 0.032(3)
C61 0.064(2) 0.042(2) 0.051(2) 0.0055(17) -0.0086(18) -0.0051(17)
C189 0.063(3) 0.060(2) 0.046(2) -0.0050(18) -0.0064(18) -0.0001(19)
N25 0.071(3) 0.091(3) 0.088(3) -0.009(3) 0.015(2) 0.002(2)
C152 0.053(2) 0.079(3) 0.0363(19) -0.0085(19) -0.0020(17) -0.001(2)
C89 0.065(3) 0.049(2) 0.064(2) -0.0031(19) 0.002(2) -0.0020(18)
C10 0.087(3) 0.043(2) 0.050(2) -0.0029(17) -0.005(2) 0.010(2)
C9 0.078(3) 0.060(3) 0.047(2) -0.0075(19) -0.008(2) 0.008(2)
C11 0.073(3) 0.058(3) 0.045(2) -0.0042(18) -0.0101(19) 0.012(2)
C57 0.090(3) 0.040(2) 0.047(2) 0.0053(17) 0.000(2) -0.0074(19)
C127 0.075(3) 0.044(2) 0.045(2) 0.0005(17) -0.0017(19) -0.0005(18)
C4 0.075(3) 0.045(2) 0.0416(19) 0.0051(16) -0.0020(18) 0.0012(18)
C153 0.055(2) 0.077(3) 0.046(2) -0.006(2) -0.0054(18) -0.001(2)
C74 0.055(2) 0.060(2) 0.043(2) -0.0031(17) -0.0063(17) -0.0038(18)
C77 0.065(3) 0.071(3) 0.049(2) 0.004(2) 0.0049(19) 0.007(2)
C128 0.078(3) 0.050(2) 0.046(2) -0.0005(18) -0.0046(19) 0.000(2)
C136 0.082(3) 0.052(2) 0.042(2) -0.0035(17) -0.001(2) -0.006(2)
C205 0.077(3) 0.061(3) 0.055(2) 0.005(2) 0.005(2) -0.003(2)
O4 0.102(3) 0.092(3) 0.137(4) 0.021(3) -0.022(3) 0.032(2)
C106 0.067(3) 0.054(2) 0.047(2) 0.0054(18) 0.0011(19) 0.0001(19)
C120 0.069(3) 0.051(2) 0.050(2) 0.0073(18) -0.0007(19) -0.0009(19)
O40 0.113(4) 0.116(4) 0.121(4) -0.024(3) 0.003(3) -0.013(3)
C71 0.064(3) 0.056(2) 0.045(2) -0.0003(18) -0.0048(18) -0.0060(19)
C99 0.066(3) 0.073(3) 0.048(2) -0.005(2) -0.010(2) 0.007(2)
C54 0.077(3) 0.041(2) 0.044(2) -0.0036(16) -0.0021(19) -0.0061(18)
C121 0.076(3) 0.052(2) 0.044(2) 0.0070(18) -0.0010(19) 0.0002(19)
N15 0.091(3) 0.063(2) 0.093(3) 0.029(2) 0.016(2) 0.023(2)
C129 0.088(3) 0.047(2) 0.042(2) -0.0019(17) -0.001(2) 0.002(2)
C182 0.077(3) 0.048(2) 0.050(2) 0.0023(18) 0.010(2) -0.002(2)
C62 0.066(3) 0.054(2) 0.059(2) 0.007(2) -0.011(2) 0.002(2)
O37 0.106(3) 0.087(3) 0.112(3) -0.011(2) -0.003(3) 0.009(2)
C73 0.058(2) 0.065(3) 0.046(2) 0.0011(19) -0.0032(18) -0.004(2)
C117 0.079(3) 0.058(3) 0.060(3) 0.013(2) 0.006(2) 0.009(2)
C94 0.078(3) 0.059(3) 0.048(2) -0.0017(19) 0.000(2) 0.000(2)
N4 0.104(4) 0.077(3) 0.070(3) 0.006(2) -0.004(3) 0.028(3)
C25 0.087(4) 0.070(3) 0.045(2) -0.006(2) -0.004(2) 0.012(3)
O43 0.101(3) 0.140(4) 0.114(4) -0.047(3) 0.026(3) -0.015(3)
C38 0.068(3) 0.080(3) 0.045(2) 0.004(2) -0.0018(19) -0.006(2)
C27 0.080(3) 0.069(3) 0.042(2) -0.004(2) -0.002(2) 0.016(2)
C72 0.067(3) 0.069(3) 0.046(2) -0.004(2) -0.0077(19) 0.001(2)
C75 0.057(3) 0.077(3) 0.056(2) 0.003(2) -0.008(2) 0.000(2)
C122 0.083(3) 0.053(2) 0.050(2) -0.0011(19) 0.005(2) -0.007(2)
C28 0.078(3) 0.059(3) 0.045(2) -0.0027(18) -0.001(2) 0.012(2)
C119 0.072(3) 0.059(3) 0.058(2) 0.015(2) 0.004(2) 0.004(2)
C183 0.075(3) 0.054(2) 0.066(3) 0.008(2) 0.010(2) -0.003(2)
C139 0.088(3) 0.049(2) 0.054(2) -0.0138(19) 0.000(2) -0.003(2)
C52 0.063(3) 0.059(3) 0.071(3) -0.005(2) 0.001(2) -0.009(2)
C1 0.076(3) 0.063(3) 0.056(2) 0.002(2) -0.004(2) 0.005(2)
C130 0.095(4) 0.052(2) 0.051(2) 0.0013(19) -0.002(2) -0.006(2)
C53 0.073(3) 0.046(2) 0.062(3) -0.0023(19) 0.011(2) -0.0008(19)
C76 0.051(2) 0.074(3) 0.059(2) 0.006(2) 0.0003(19) 0.001(2)
C36 0.078(3) 0.067(3) 0.052(2) -0.004(2) 0.010(2) -0.003(2)
N30 0.081(3) 0.065(3) 0.137(4) -0.022(3) 0.010(3) 0.006(2)
C118 0.077(3) 0.052(2) 0.061(3) 0.001(2) 0.000(2) 0.004(2)
C24 0.082(3) 0.073(3) 0.046(2) 0.000(2) 0.001(2) 0.013(3)
C34 0.076(3) 0.056(2) 0.053(2) 0.0009(19) 0.010(2) 0.002(2)
C157 0.064(3) 0.084(3) 0.042(2) 0.001(2) 0.0078(19) 0.012(2)
C107 0.076(3) 0.057(3) 0.065(3) 0.015(2) 0.011(2) 0.008(2)
C185 0.074(3) 0.047(2) 0.063(3) 0.0128(19) -0.002(2) 0.003(2)
O9 0.178(5) 0.135(4) 0.124(4) -0.067(3) 0.088(4) -0.090(4)
C12 0.097(4) 0.067(3) 0.055(3) -0.007(2) -0.018(2) 0.024(3)
C29 0.081(3) 0.059(3) 0.065(3) -0.005(2) -0.014(2) 0.005(2)
C3 0.086(3) 0.059(3) 0.057(2) -0.003(2) -0.005(2) -0.007(2)
C51 0.071(3) 0.059(3) 0.066(3) -0.007(2) 0.013(2) -0.005(2)
C26 0.076(3) 0.096(4) 0.044(2) 0.001(2) -0.005(2) 0.021(3)
C172 0.093(4) 0.059(3) 0.063(3) 0.015(2) 0.000(2) 0.001(2)
C123 0.086(3) 0.066(3) 0.055(2) 0.001(2) -0.002(2) -0.016(2)
C143 0.090(3) 0.059(3) 0.064(3) 0.007(2) 0.015(2) -0.003(2)
C199 0.098(4) 0.073(3) 0.061(3) -0.016(3) 0.010(3) -0.018(3)
C184 0.071(3) 0.055(2) 0.065(3) 0.008(2) 0.001(2) 0.002(2)
C63 0.077(3) 0.072(3) 0.067(3) 0.008(2) -0.020(2) -0.006(2)
C44 0.085(3) 0.055(3) 0.073(3) -0.003(2) 0.018(3) -0.003(2)
N28 0.080(3) 0.095(4) 0.123(4) -0.033(3) 0.012(3) -0.006(3)
C190 0.077(3) 0.070(3) 0.054(2) -0.004(2) -0.013(2) 0.006(2)
C50 0.078(3) 0.060(3) 0.071(3) -0.010(2) 0.024(2) -0.007(2)
C30 0.079(3) 0.066(3) 0.068(3) 0.000(2) -0.006(2) 0.011(2)
C155 0.064(3) 0.119(4) 0.042(2) 0.004(2) -0.003(2) 0.023(3)
C196 0.103(4) 0.065(3) 0.058(3) 0.010(2) 0.005(3) -0.003(3)
C141 0.094(4) 0.059(3) 0.057(3) -0.011(2) 0.007(2) -0.010(2)
C37 0.079(3) 0.074(3) 0.052(2) -0.011(2) -0.001(2) -0.010(2)
C140 0.084(4) 0.056(3) 0.077(3) -0.016(2) -0.003(3) -0.001(2)
C14 0.101(4) 0.056(3) 0.071(3) -0.008(2) -0.011(3) 0.024(3)
C39 0.091(4) 0.109(4) 0.042(2) 0.015(2) -0.008(2) -0.021(3)
C90 0.096(4) 0.059(3) 0.083(3) -0.012(3) 0.011(3) -0.013(3)
C91 0.100(4) 0.064(3) 0.079(3) 0.012(3) 0.004(3) 0.000(3)
C114 0.088(4) 0.068(3) 0.076(3) 0.020(3) 0.016(3) 0.019(3)
C191 0.076(3) 0.065(3) 0.063(3) -0.009(2) 0.001(2) -0.007(2)
C13 0.099(4) 0.059(3) 0.076(3) -0.010(2) -0.013(3) 0.018(3)
C197 0.092(4) 0.065(3) 0.080(3) 0.002(3) 0.005(3) -0.007(3)
C116 0.087(3) 0.060(3) 0.080(3) 0.015(2) 0.010(3) 0.013(2)
C131 0.113(4) 0.056(3) 0.057(3) -0.001(2) 0.007(3) -0.013(3)
C96 0.098(4) 0.079(3) 0.057(3) 0.001(2) -0.011(3) 0.001(3)
C46 0.093(4) 0.067(3) 0.072(3) -0.012(2) 0.023(3) -0.017(3)
C207 0.081(3) 0.068(3) 0.067(3) -0.002(2) 0.004(2) -0.012(2)
C156 0.069(3) 0.112(4) 0.048(2) 0.006(2) 0.009(2) 0.022(3)
C49 0.080(3) 0.076(3) 0.072(3) -0.008(3) 0.016(3) -0.014(3)
C208 0.074(3) 0.051(3) 0.123(5) -0.002(3) 0.008(3) 0.001(2)
C108 0.077(3) 0.063(3) 0.086(3) 0.024(3) 0.017(3) 0.017(2)
C32 0.088(4) 0.080(3) 0.065(3) -0.008(3) 0.005(3) 0.025(3)
C22 0.100(4) 0.094(4) 0.051(3) 0.004(2) 0.004(3) 0.040(3)
C23 0.081(4) 0.110(4) 0.052(3) 0.011(3) 0.006(2) 0.029(3)
C109 0.080(3) 0.060(3) 0.080(3) 0.023(2) 0.022(3) 0.012(2)
C21 0.098(5) 0.104(5) 0.065(3) 0.022(3) 0.003(3) 0.039(4)
C31 0.110(5) 0.073(4) 0.085(4) 0.001(3) -0.022(3) 0.015(3)
C98 0.098(4) 0.099(4) 0.068(3) 0.005(3) -0.030(3) 0.009(3)
C19 0.089(4) 0.062(3) 0.085(3) -0.003(3) -0.009(3) 0.015(3)
C193 0.105(5) 0.074(4) 0.091(4) 0.003(3) 0.022(4) 0.003(3)
C132 0.097(4) 0.061(3) 0.087(4) 0.010(3) 0.007(3) 0.003(3)
C95 0.100(4) 0.085(4) 0.066(3) -0.010(3) 0.009(3) -0.003(3)
O22 0.248(8) 0.170(6) 0.131(4) 0.080(4) 0.090(5) 0.139(6)
C171 0.081(3) 0.070(3) 0.089(4) 0.016(3) 0.011(3) -0.005(3)
C97 0.068(3) 0.115(5) 0.081(3) -0.037(3) -0.004(3) -0.009(3)
C45 0.119(5) 0.074(3) 0.081(4) -0.030(3) 0.039(3) -0.032(3)
C47 0.096(4) 0.070(3) 0.076(3) -0.014(3) 0.023(3) -0.004(3)
C40 0.077(4) 0.120(5) 0.071(3) 0.038(3) -0.005(3) -0.004(3)
C48 0.079(4) 0.086(4) 0.094(4) -0.016(3) 0.024(3) 0.001(3)
C110 0.087(4) 0.074(3) 0.085(3) 0.027(3) 0.032(3) 0.022(3)
C125 0.103(4) 0.066(3) 0.097(4) -0.016(3) 0.027(3) -0.030(3)
N31 0.103(4) 0.124(5) 0.122(5) -0.037(4) 0.029(4) -0.018(4)
C18 0.091(4) 0.058(3) 0.100(4) 0.004(3) -0.007(3) 0.021(3)
C64 0.079(4) 0.084(4) 0.086(4) -0.006(3) -0.020(3) 0.014(3)
C206 0.114(5) 0.102(4) 0.059(3) -0.015(3) 0.001(3) -0.012(3)
C202 0.078(4) 0.093(4) 0.110(5) -0.017(4) 0.011(3) -0.004(3)
C201 0.102(4) 0.093(4) 0.089(4) -0.015(3) 0.016(3) -0.003(3)
C20 0.096(5) 0.074(4) 0.100(4) 0.002(3) -0.011(4) 0.029(3)
C113 0.098(4) 0.081(4) 0.095(4) 0.032(3) 0.040(3) 0.014(3)
C124 0.096(5) 0.164(7) 0.075(4) 0.017(4) -0.018(3) -0.048(5)
C15 0.110(5) 0.057(3) 0.093(4) -0.010(3) -0.005(3) 0.020(3)
C111 0.093(4) 0.088(4) 0.117(5) 0.033(4) 0.047(4) 0.031(3)
C16 0.111(5) 0.067(3) 0.117(5) 0.004(3) 0.012(4) 0.023(3)
C200 0.131(6) 0.116(5) 0.091(4) -0.017(4) 0.041(4) -0.020(4)
C17 0.109(5) 0.071(4) 0.120(5) -0.002(3) -0.006(4) 0.030(4)
C210 0.096(4) 0.096(5) 0.120(5) -0.021(4) 0.013(4) 0.003(3)
C198 0.173(7) 0.079(4) 0.067(3) -0.007(3) 0.019(4) -0.030(4)
C195 0.087(4) 0.081(4) 0.132(6) -0.004(4) 0.000(4) 0.004(3)
C211 0.091(4) 0.112(5) 0.123(6) -0.027(4) 0.025(4) -0.001(4)
C41 0.083(4) 0.145(7) 0.110(5) 0.065(5) -0.003(4) 0.011(4)
C115 0.116(5) 0.085(4) 0.091(4) 0.030(3) 0.040(4) 0.032(3)
C084 0.108(6) 0.099(5) 0.157(8) 0.036(5) -0.033(5) -0.038(4)
O44 0.175(6) 0.156(6) 0.153(6) 0.008(5) -0.021(5) -0.036(5)
C194 0.084(4) 0.089(4) 0.126(5) 0.006(4) 0.019(4) 0.007(3)
C203 0.106(5) 0.102(6) 0.197(9) -0.031(6) 0.039(6) -0.017(4)
N32 0.211(11) 0.163(9) 0.249(12) 0.108(9) -0.116(10) -0.122(8)
C112 0.106(5) 0.104(5) 0.139(6) 0.051(4) 0.062(4) 0.027(4)
C204 0.087(5) 0.240(12) 0.130(7) -0.077(7) 0.008(5) -0.009(6)
C209 0.145(7) 0.097(5) 0.164(8) -0.025(5) 0.022(6) 0.039(5)
C43 0.127(7) 0.143(8) 0.309(16) 0.122(10) 0.084(9) 0.051(6)
C212 0.190(10) 0.128(8) 0.164(9) -0.001(7) 0.069(8) 0.002(7)
C08Q 0.123(7) 0.175(10) 0.211(11) 0.075(9) -0.041(8) -0.053(7)
C213 0.122(7) 0.216(11) 0.129(7) -0.050(7) 0.013(6) -0.024(7)
C42 0.137(9) 0.52(3) 0.128(8) 0.110(13) -0.015(7) 0.087(14)
C300 0.183(16) 0.24(2) 0.58(5) -0.05(2) 0.05(2) 0.021(15)

loop_
_atom_type_symbol
_atom_type_description
_atom_type_scat_dispersion_real
_atom_type_scat_dispersion_imag
_atom_type_scat_source
C C 0.0181 0.0091 'International Tables Vol C Tables 4.2.6.8 and 6.1.1.4'
H H 0.0000 0.0000 'International Tables Vol C Tables 4.2.6.8 and 6.1.1.4'
N N 0.0311 0.0180 'International Tables Vol C Tables 4.2.6.8 and 6.1.1.4'
O O 0.0492 0.0322 'International Tables Vol C Tables 4.2.6.8 and 6.1.1.4'

loop_
_geom_angle_atom_site_label_1
_geom_angle_atom_site_label_2
_geom_angle_atom_site_label_3
_geom_angle
_geom_angle_site_symmetry_1
_geom_angle_site_symmetry_3
_geom_angle_publ_flag
C151 O29 H29Z 119.2 . . ?
C163 O33 H33Z 119.1 . . ?
C68 O14 H14Z 119.6 . . ?
C82 O17 H17Z 119.4 . . ?
C176 O35 H35Z 119.1 . . ?
C164 O32 H32Z 121.1 . . ?
C83 O18 H18Z 119.8 . . ?
C69 O13 H13Z 119.2 . . ?
C174 O34 H34Z 119.9 . . ?
C104 O19 H19Z 120.8 . . ?
C55 O12 H12Z 119.7 . . ?
C149 O28 H28Z 120.4 . . ?
C105 O20 H20Z 119.7 . . ?
C136 O26 H26Z 119.8 . . ?
C137 O25 H25Z 119.5 . . ?
C10 O1 H1Z 118.4 . . ?
C57 O11 H11Z 120.5 . . ?
C118 O24 H24Z 119.5 . . ?
C179 N24 N23 117.2(4) . . ?
C119 O23 H23Z 120.1 . . ?
C34 O7 H7Z 119.9 . . ?
C180 N23 N24 118.8(4) . . ?
C180 N23 H23 120.6 . . ?
N24 N23 H23 120.6 . . ?
C9 O2 H2Z 119.8 . . ?
C79 N11 N12 116.9(3) . . ?
C79 N11 H11 121.6 . . ?
N12 N11 H11 121.6 . . ?
C24 O6 H6Z 119.6 . . ?
C80 N12 N11 119.4(4) . . ?
C152 N19 N20 116.6(4) . . ?
C161 N22 N21 120.7(4) . . ?
C160 N21 N22 116.3(3) . . ?
C160 N21 H21 121.8 . . ?
N22 N21 H21 121.8 . . ?
C37 O8 H8Z 119.3 . . ?
C53 N8 N7 117.3(4) . . ?
C71 N9 N10 114.9(4) . . ?
C153 N20 N19 117.5(4) . . ?
C153 N20 H20 121.3 . . ?
N19 N20 H20 121.3 . . ?
C205 N29 C207 121.0(4) . . ?
C205 N29 C206 119.5(5) . . ?
C207 N29 C206 119.2(4) . . ?
C72 N10 N9 119.1(4) . . ?
C72 N10 H10 120.4 . . ?
N9 N10 H10 120.4 . . ?
N17 N18 C140 116.4(4) . . ?
N17 N18 H18 121.8 . . ?
C140 N18 H18 121.8 . . ?
C199 N27 C201 120.7(5) . . ?
C199 N27 C200 122.0(6) . . ?
C201 N27 C200 117.1(6) . . ?
C52 N7 N8 119.1(4) . . ?
C52 N7 H7 120.4 . . ?
N8 N7 H7 120.4 . . ?
C166 C167 C163 117.7(4) . . ?
C166 C167 C168 123.0(3) . . ?
C163 C167 C168 119.2(4) . . ?
C68 C67 C66 118.3(4) . . ?
C68 C67 C87 118.8(3) . 2_655 ?
C66 C67 C87 122.8(4) . 2_655 ?
C173 C168 C169 112.8(3) . . ?
C173 C168 C167 110.0(3) . . ?
C169 C168 C167 113.0(3) . . ?
C167 C166 C165 124.0(3) . . ?
C167 C166 H166 118.0 . . ?
C165 C166 H166 118.0 . . ?
C178 C177 C176 118.0(4) . . ?
C178 C177 C187 122.3(3) . . ?
C176 C177 C187 119.7(3) . . ?
C102 C103 C192 123.8(4) . . ?
C102 C103 H103 118.1 . . ?
C192 C103 H103 118.1 . . ?
O33 C163 C167 118.5(4) . . ?
O33 C163 C162 120.2(3) . . ?
C167 C163 C162 121.3(4) . . ?
C196 N26 C197 121.3(4) . . ?
C196 N26 C198 123.2(5) . . ?
C197 N26 C198 115.5(5) . . ?
C166 C165 C164 117.2(4) . . ?
C166 C165 C145 121.8(3) . 2 ?
C164 C165 C145 121.0(3) . 2 ?
C139 N17 N18 119.8(4) . . ?
C177 C178 C173 123.0(4) . . ?
C177 C178 H178 118.5 . . ?
C173 C178 H178 118.5 . . ?
O35 C176 C177 118.4(4) . . ?
O35 C176 C175 120.4(3) . . ?
C177 C176 C175 121.2(4) . . ?
O17 C82 C81 121.1(3) . . ?
O17 C82 C86 117.2(3) . . ?
C81 C82 C86 121.7(4) . . ?
C192 C187 C177 112.1(3) . . ?
C192 C187 C188 112.3(3) . . ?
C177 C187 C188 111.4(3) . . ?
C148 C147 C146 123.9(4) . . ?
C148 C147 H147 118.0 . . ?
C146 C147 H147 118.0 . . ?
C151 C146 C147 116.4(4) . . ?
C151 C146 C145 120.2(3) . . ?
C147 C146 C145 123.3(3) . . ?
O34 C174 C173 122.7(4) . . ?
O34 C174 C175 116.3(3) . . ?
C173 C174 C175 121.0(4) . . ?
C67 C66 C65 122.4(4) . . ?
C67 C66 H66 118.8 . . ?
C65 C66 H66 118.8 . . ?
C6 C7 C8 123.2(4) . . ?
C6 C7 H7A 118.4 . . ?
C8 C7 H7A 118.4 . . ?
C107 N13 N14 120.5(4) . . ?
C104 C192 C103 117.4(4) . . ?
C104 C192 C187 121.4(4) . . ?
C103 C192 C187 121.2(4) . . ?
C174 C173 C178 117.8(4) . . ?
C174 C173 C168 120.5(4) . . ?
C178 C173 C168 121.6(3) . . ?
C85 C86 C82 116.5(4) . . ?
C85 C86 C92 122.8(3) . . ?
C82 C86 C92 120.6(4) . . ?
C182 C181 C186 120.3(4) . . ?
C182 C181 C180 123.3(4) . . ?
C186 C181 C180 116.5(4) . . ?
C105 C102 C103 117.7(4) . . ?
C105 C102 C101 120.2(4) . . ?
C103 C102 C101 122.1(4) . . ?
C82 C81 C83 119.0(3) . . ?
C82 C81 C80 121.5(4) . . ?
C83 C81 C80 119.4(4) . . ?
C13 N2 N1 120.4(6) . . ?
C13 N2 H2 119.8 . . ?
N1 N2 H2 119.8 . . ?
C55 C56 C59 117.4(4) . . ?
C55 C56 C60 121.1(4) . . ?
C59 C56 C60 121.5(4) . . ?
C170 C169 C168 116.2(3) . . ?
C170 C169 H16A 108.2 . . ?
C168 C169 H16A 108.2 . . ?
C170 C169 H16B 108.2 . . ?
C168 C169 H16B 108.2 . . ?
H16A C169 H16B 107.4 . . ?
C12 N1 N2 115.1(5) . . ?
C176 C175 C174 118.9(4) . . ?
C176 C175 C179 122.5(4) . . ?
C174 C175 C179 118.6(4) . . ?
C83 C84 C85 117.5(4) . . ?
C83 C84 C87 121.2(4) . . ?
C85 C84 C87 121.3(3) . . ?
O18 C83 C84 122.8(4) . . ?
O18 C83 C81 116.0(3) . . ?
C84 C83 C81 121.2(4) . . ?
O32 C164 C162 116.4(3) . . ?
O32 C164 C165 122.4(4) . . ?
C162 C164 C165 121.1(4) . . ?
C86 C85 C84 123.9(3) . . ?
C86 C85 H85 118.0 . . ?
C84 C85 H85 118.0 . . ?
O19 C104 C192 122.5(4) . . ?
O19 C104 C106 116.3(4) . . ?
C192 C104 C106 121.0(4) . . ?
C159 C158 C154 119.6(4) . . ?
C159 C158 H158 120.2 . . ?
C154 C158 H158 120.2 . . ?
C146 C145 C165 109.4(3) . 2 ?
C146 C145 C144 113.0(3) . . ?
C165 C145 C144 111.5(3) 2 . ?
O29 C151 C146 117.6(4) . . ?
O29 C151 C150 120.6(3) . . ?
C146 C151 C150 121.9(4) . . ?
C44 N5 N6 117.8(5) . . ?
O14 C68 C67 119.6(4) . . ?
O14 C68 C70 118.9(3) . . ?
C67 C68 C70 121.5(3) . . ?
C147 C148 C149 117.8(4) . . ?
C147 C148 C101 122.4(3) . 2 ?
C149 C148 C101 119.9(4) . 2 ?
C89 C88 C87 114.1(3) . . ?
C89 C88 H88A 108.7 . . ?
C87 C88 H88A 108.7 . . ?
C89 C88 H88B 108.7 . . ?
C87 C88 H88B 108.7 . . ?
H88A C88 H88B 107.6 . . ?
O36 C180 N23 123.1(4) . . ?
O36 C180 C181 122.8(4) . . ?
N23 C180 C181 114.1(4) . . ?
C67 C87 C84 111.1(3) 2_655 . ?
C67 C87 C88 113.2(3) 2_655 . ?
C84 C87 C88 111.0(3) . . ?
C58 C59 C56 123.5(4) . . ?
C58 C59 H59 118.3 . . ?
C56 C59 H59 118.3 . . ?
C23 O5 H5Z 119.6 . . ?
C142 C144 C145 115.5(3) . . ?
C142 C144 H14A 108.4 . . ?
C145 C144 H14A 108.4 . . ?
C142 C144 H14B 108.4 . . ?
C145 C144 H14B 108.4 . . ?
H14A C144 H14B 107.5 . . ?
C164 C162 C163 118.6(3) . . ?
C164 C162 C161 120.0(4) . . ?
C163 C162 C161 121.4(4) . . ?
C7 C6 C10 117.5(4) . . ?
C7 C6 C5 122.2(4) . . ?
C10 C6 C5 120.3(4) . . ?
C149 C150 C151 119.1(4) . . ?
C149 C150 C152 118.7(4) . . ?
C151 C150 C152 122.2(4) . . ?
C155 C154 C158 118.6(4) . . ?
C155 C154 C153 124.3(4) . . ?
C158 C154 C153 117.0(4) . . ?
C68 C70 C69 118.6(4) . . ?
C68 C70 C71 123.4(4) . . ?
C69 C70 C71 118.0(4) . . ?
O13 C69 C65 123.2(3) . . ?
O13 C69 C70 115.7(4) . . ?
C65 C69 C70 121.1(4) . . ?
C127 C126 C120 124.7(4) . . ?
C127 C126 H126 117.6 . . ?
C120 C126 H126 117.6 . . ?
C133 C134 C135 124.1(4) . . ?
C133 C134 H134 117.9 . . ?
C135 C134 H134 117.9 . . ?
C69 C65 C66 118.0(4) . . ?
C69 C65 C60 119.8(4) . . ?
C66 C65 C60 122.2(3) . . ?
C108 N14 N13 118.0(4) . . ?
C108 N14 H14 121.0 . . ?
N13 N14 H14 121.0 . . ?
C134 C133 C137 117.3(4) . . ?
C134 C133 C128 123.3(4) . . ?
C137 C133 C128 119.4(4) . . ?
O28 C149 C150 116.3(3) . . ?
O28 C149 C148 122.8(4) . . ?
C150 C149 C148 120.8(4) . . ?
C59 C58 C57 117.7(4) . . ?
C59 C58 C5 120.6(4) . 2_655 ?
C57 C58 C5 121.7(4) . 2_655 ?
C77 C78 C74 119.9(4) . . ?
C77 C78 C79 116.2(4) . . ?
C74 C78 C79 123.9(4) . . ?
C56 C60 C65 110.3(3) . . ?
C56 C60 C61 112.0(3) . . ?
C65 C60 C61 113.9(3) . . ?
N24 C179 C175 120.3(4) . . ?
N24 C179 H179 119.9 . . ?
C175 C179 H179 119.9 . . ?
C157 C159 C158 120.7(4) . . ?
C157 C159 C160 116.2(4) . . ?
C158 C159 C160 123.0(4) . . ?
C94 C93 C92 115.8(4) . . ?
C94 C93 H93A 108.3 . . ?
C92 C93 H93A 108.3 . . ?
C94 C93 H93B 108.3 . . ?
C92 C93 H93B 108.3 . . ?
H93A C93 H93B 107.4 . . ?
C148 C101 C102 109.8(3) 2 . ?
C148 C101 C100 112.2(3) 2 . ?
C102 C101 C100 112.2(3) . . ?
C45 N6 N5 118.7(5) . . ?
C45 N6 H6 120.7 . . ?
N5 N6 H6 120.7 . . ?
O31 C160 N21 121.9(4) . . ?
O31 C160 C159 122.1(4) . . ?
N21 C160 C159 116.0(4) . . ?
C9 C8 C7 117.3(4) . . ?
C9 C8 C92 122.3(4) . . ?
C7 C8 C92 120.4(3) . . ?
C189 C188 C187 115.4(4) . . ?
C189 C188 H18A 108.4 . . ?
C187 C188 H18A 108.4 . . ?
C189 C188 H18B 108.4 . . ?
C187 C188 H18B 108.4 . . ?
H18A C188 H18B 107.5 . . ?
C38 C35 C33 123.5(4) . . ?
C38 C35 H35 118.2 . . ?
C33 C35 H35 118.2 . . ?
C58 C5 C6 113.1(3) 2_655 . ?
C58 C5 C4 111.8(4) 2_655 . ?
C6 C5 C4 111.7(3) . . ?
C141 C142 C144 110.4(4) . . ?
C141 C142 C143 110.6(4) . . ?
C144 C142 C143 111.7(4) . . ?
C181 C186 C185 119.6(4) . . ?
C181 C186 H186 120.2 . . ?
C185 C186 H186 120.2 . . ?
O12 C55 C56 118.2(4) . . ?
O12 C55 C54 120.4(4) . . ?
C56 C55 C54 121.3(4) . . ?
N12 C80 C81 118.5(4) . . ?
N12 C80 H80 120.7 . . ?
C81 C80 H80 120.7 . . ?
C34 C33 C35 117.0(4) . . ?
C34 C33 C28 121.4(4) . . ?
C35 C33 C28 121.6(4) . . ?
O25 C137 C138 122.2(4) . . ?
O25 C137 C133 117.2(4) . . ?
C138 C137 C133 120.6(4) . . ?
C101 C100 C99 113.7(4) . . ?
C101 C100 H10A 108.8 . . ?
C99 C100 H10A 108.8 . . ?
C101 C100 H10B 108.8 . . ?
C99 C100 H10B 108.8 . . ?
H10A C100 H10B 107.7 . . ?
C86 C92 C8 110.7(3) . . ?
C86 C92 C93 112.2(3) . . ?
C8 C92 C93 113.4(3) . . ?
O20 C105 C102 119.0(4) . . ?
O20 C105 C106 120.0(4) . . ?
C102 C105 C106 121.0(4) . . ?
C136 C135 C134 117.1(4) . . ?
C136 C135 C121 121.6(4) . 2 ?
C134 C135 C121 121.3(4) . 2 ?
C137 C138 C136 119.2(4) . . ?
C137 C138 C139 121.2(4) . . ?
C136 C138 C139 119.6(4) . . ?
N22 C161 C162 118.1(4) . . ?
N22 C161 H161 120.9 . . ?
C162 C161 H161 120.9 . . ?
C1 C2 C4 110.4(4) . . ?
C1 C2 C3 110.5(4) . . ?
C4 C2 C3 111.5(4) . . ?
O16 C79 N11 121.8(4) . . ?
O16 C79 C78 121.3(4) . . ?
N11 C79 C78 116.9(4) . . ?
C116 N16 N15 118.7(5) . . ?
C171 C170 C172 109.9(4) . . ?
C171 C170 C169 112.3(4) . . ?
C172 C170 C169 109.5(3) . . ?
C20 N3 N4 118.8(5) . . ?
C20 N3 H3 120.6 . . ?
N4 N3 H3 120.6 . . ?
C60 C61 C62 113.9(3) . . ?
C60 C61 H61A 108.8 . . ?
C62 C61 H61A 108.8 . . ?
C60 C61 H61B 108.8 . . ?
C62 C61 H61B 108.8 . . ?
H61A C61 H61B 107.7 . . ?
C191 C189 C188 112.7(4) . . ?
C191 C189 C190 111.7(4) . . ?
C188 C189 C190 109.4(4) . . ?
C193 N25 C195 121.4(6) . . ?
C193 N25 C194 121.8(5) . . ?
C195 N25 C194 115.9(5) . . ?
N19 C152 C150 120.2(4) . . ?
N19 C152 H152 119.9 . . ?
C150 C152 H152 119.9 . . ?
C91 C89 C90 110.0(4) . . ?
C91 C89 C88 109.8(4) . . ?
C90 C89 C88 111.2(4) . . ?
O1 C10 C6 118.3(4) . . ?
O1 C10 C11 119.8(4) . . ?
C6 C10 C11 121.9(4) . . ?
C8 C9 O2 122.2(4) . . ?
C8 C9 C11 122.3(5) . . ?
O2 C9 C11 115.5(4) . . ?
C9 C11 C10 117.6(4) . . ?
C9 C11 C12 119.2(5) . . ?
C10 C11 C12 123.2(5) . . ?
O11 C57 C58 122.5(4) . . ?
O11 C57 C54 116.1(4) . . ?
C58 C57 C54 121.3(4) . . ?
C126 C127 C118 116.8(4) . . ?
C126 C127 C128 122.1(4) . . ?
C118 C127 C128 121.2(4) . . ?
C2 C4 C5 114.6(4) . . ?
C2 C4 H4A 108.6 . . ?
C5 C4 H4A 108.6 . . ?
C2 C4 H4B 108.6 . . ?
C5 C4 H4B 108.6 . . ?
H4A C4 H4B 107.6 . . ?
O30 C153 N20 124.1(4) . . ?
O30 C153 C154 123.2(4) . . ?
N20 C153 C154 112.7(4) . . ?
C73 C74 C78 119.9(4) . . ?
C73 C74 H74 120.1 . . ?
C78 C74 H74 120.1 . . ?
C78 C77 C76 121.0(4) . . ?
C78 C77 H77 119.5 . . ?
C76 C77 H77 119.5 . . ?
C133 C128 C127 111.4(4) . . ?
C133 C128 C129 112.3(4) . . ?
C127 C128 C129 111.5(3) . . ?
O26 C136 C135 122.6(5) . . ?
O26 C136 C138 115.8(4) . . ?
C135 C136 C138 121.6(4) . . ?
O41 C205 N29 126.1(5) . . ?
O41 C205 H205 117.0 . . ?
N29 C205 H205 117.0 . . ?
C104 C106 C105 118.8(4) . . ?
C104 C106 C107 119.8(4) . . ?
C105 C106 C107 121.4(4) . . ?
C119 C120 C126 116.7(4) . . ?
C119 C120 C121 120.5(4) . . ?
C126 C120 C121 122.8(4) . . ?
N9 C71 C70 120.2(4) . . ?
N9 C71 H71 119.9 . . ?
C70 C71 H71 119.9 . . ?
C97 C99 C98 111.6(5) . . ?
C97 C99 C100 111.2(4) . . ?
C98 C99 C100 108.7(4) . . ?
C57 C54 C55 118.6(4) . . ?
C57 C54 C53 119.4(4) . . ?
C55 C54 C53 121.9(4) . . ?
C120 C121 C135 112.4(4) . 2 ?
C120 C121 C122 111.6(4) . . ?
C135 C121 C122 111.5(4) 2 . ?
C115 N15 N16 118.9(5) . . ?
C115 N15 H15 120.6 . . ?
N16 N15 H15 120.6 . . ?
C130 C129 C128 115.6(4) . . ?
C130 C129 H12A 108.4 . . ?
C128 C129 H12A 108.4 . . ?
C130 C129 H12B 108.4 . . ?
C128 C129 H12B 108.4 . . ?
H12A C129 H12B 107.4 . . ?
C181 C182 C183 120.2(4) . . ?
C181 C182 H182 119.9 . . ?
C183 C182 H182 119.9 . . ?
C64 C62 C63 111.6(4) . . ?
C64 C62 C61 112.5(4) . . ?
C63 C62 C61 110.0(4) . . ?
C75 C73 C74 119.2(4) . . ?
C75 C73 C72 122.8(4) . . ?
C74 C73 C72 117.9(4) . . ?
C119 C117 C118 118.9(4) . . ?
C119 C117 C116 122.3(4) . . ?
C118 C117 C116 118.7(5) . . ?
C96 C94 C95 110.1(5) . . ?
C96 C94 C93 109.9(4) . . ?
C95 C94 C93 111.8(4) . . ?
C21 N4 N3 118.3(5) . . ?
C27 C25 C26 122.9(5) . . ?
C27 C25 H25 118.5 . . ?
C26 C25 H25 118.5 . . ?
C35 C38 C37 117.7(4) . . ?
C35 C38 C39 121.2(4) . . ?
C37 C38 C39 121.1(4) . . ?
C24 C27 C25 117.6(4) . . ?
C24 C27 C28 119.0(5) . . ?
C25 C27 C28 123.3(5) . . ?
O15 C72 N10 123.6(4) . . ?
O15 C72 C73 123.6(4) . . ?
N10 C72 C73 112.8(4) . . ?
C76 C75 C73 121.6(4) . . ?
C76 C75 H75 119.2 . . ?
C73 C75 H75 119.2 . . ?
C123 C122 C121 114.5(4) . . ?
C123 C122 H12C 108.6 . . ?
C121 C122 H12C 108.6 . . ?
C123 C122 H12D 108.6 . . ?
C121 C122 H12D 108.6 . . ?
H12C C122 H12D 107.6 . . ?
C27 C28 C33 108.9(4) . . ?
C27 C28 C29 113.7(4) . . ?
C33 C28 C29 111.6(4) . . ?
O23 C119 C117 120.5(4) . . ?
O23 C119 C120 117.3(4) . . ?
C117 C119 C120 122.1(4) . . ?
C184 C183 C182 119.5(5) . . ?
C184 C183 H183 120.3 . . ?
C182 C183 H183 120.3 . . ?
N17 C139 C138 117.6(4) . . ?
N17 C139 H139 121.2 . . ?
C138 C139 H139 121.2 . . ?
O10 C52 N7 121.5(4) . . ?
O10 C52 C51 121.3(5) . . ?
N7 C52 C51 117.1(4) . . ?
C2 C1 H1A 109.5 . . ?
C2 C1 H1B 109.5 . . ?
H1A C1 H1B 109.5 . . ?
C2 C1 H1C 109.5 . . ?
H1A C1 H1C 109.5 . . ?
H1B C1 H1C 109.5 . . ?
C132 C130 C129 113.2(4) . . ?
C132 C130 C131 110.2(4) . . ?
C129 C130 C131 109.4(4) . . ?
N8 C53 C54 119.7(4) . . ?
N8 C53 H53 120.2 . . ?
C54 C53 H53 120.2 . . ?
C75 C76 C77 118.5(5) . . ?
C75 C76 H76 120.8 . . ?
C77 C76 H76 120.8 . . ?
C37 C36 C34 118.9(4) . . ?
C37 C36 C44 121.5(4) . . ?
C34 C36 C44 119.6(5) . . ?
C208 N30 C209 119.3(6) . . ?
C208 N30 C210 121.4(5) . . ?
C209 N30 C210 119.3(6) . . ?
O24 C118 C127 123.3(4) . . ?
O24 C118 C117 116.0(4) . . ?
C127 C118 C117 120.7(5) . . ?
O6 C24 C27 118.1(4) . . ?
O6 C24 C22 119.9(5) . . ?
C27 C24 C22 122.0(6) . . ?
O7 C34 C33 122.1(4) . . ?
O7 C34 C36 116.2(4) . . ?
C33 C34 C36 121.8(4) . . ?
C159 C157 C156 119.9(4) . . ?
C159 C157 H157 120.1 . . ?
C156 C157 H157 120.1 . . ?
N13 C107 C106 119.4(4) . . ?
N13 C107 H107 120.3 . . ?
C106 C107 H107 120.3 . . ?
C184 C185 C186 119.1(4) . . ?
C184 C185 C140 117.4(4) . 2 ?
C186 C185 C140 123.4(5) . 2 ?
N1 C12 C11 120.8(5) . . ?
N1 C12 H12 119.6 . . ?
C11 C12 H12 119.6 . . ?
C30 C29 C28 116.0(4) . . ?
C30 C29 H29 122.0 . . ?
C28 C29 H29 122.0 . . ?
C2 C3 H3A 109.5 . . ?
C2 C3 H3B 109.5 . . ?
H3A C3 H3B 109.5 . . ?
C2 C3 H3C 109.5 . . ?
H3A C3 H3C 109.5 . . ?
H3B C3 H3C 109.5 . . ?
C49 C51 C50 119.9(5) . . ?
C49 C51 C52 118.9(4) . . ?
C50 C51 C52 121.2(5) . . ?
C23 C26 C25 118.0(6) . . ?
C23 C26 C39 120.2(5) . 2_655 ?
C25 C26 C39 121.8(5) . 2_655 ?
C170 C172 H17A 109.5 . . ?
C170 C172 H17B 109.5 . . ?
H17A C172 H17B 109.5 . . ?
C170 C172 H17C 109.5 . . ?
H17A C172 H17C 109.5 . . ?
H17B C172 H17C 109.5 . . ?
C125 C123 C124 109.9(5) . . ?
C125 C123 C122 108.0(5) . . ?
C124 C123 C122 111.7(4) . . ?
C142 C143 H9 109.5 . . ?
C142 C143 H13 109.5 . . ?
H9 C143 H13 109.5 . . ?
C142 C143 H14C 109.5 . . ?
H9 C143 H14C 109.5 . . ?
H13 C143 H14C 109.5 . . ?
O39 C199 N27 127.6(6) . . ?
O39 C199 H199 116.2 . . ?
N27 C199 H199 116.2 . . ?
C183 C184 C185 121.3(4) . . ?
C183 C184 H184 119.4 . . ?
C185 C184 H184 119.4 . . ?
C62 C63 H63A 109.5 . . ?
C62 C63 H63B 109.5 . . ?
H63A C63 H63B 109.5 . . ?
C62 C63 H63C 109.5 . . ?
H63A C63 H63C 109.5 . . ?
H63B C63 H63C 109.5 . . ?
N5 C44 C36 120.8(5) . . ?
N5 C44 H44 119.6 . . ?
C36 C44 H44 119.6 . . ?
C202 N28 C203 119.1(7) . . ?
C202 N28 C204 121.5(8) . . ?
C203 N28 C204 119.4(7) . . ?
C189 C190 H19A 109.5 . . ?
C189 C190 H19B 109.5 . . ?
H19A C190 H19B 109.5 . . ?
C189 C190 H19C 109.5 . . ?
H19A C190 H19C 109.5 . . ?
H19B C190 H19C 109.5 . . ?
C51 C50 C46 120.0(5) . . ?
C51 C50 H50 120.0 . . ?
C46 C50 H50 120.0 . . ?
C31 C30 C32 110.6(5) . . ?
C31 C30 C29 109.7(4) . . ?
C32 C30 C29 113.3(4) . . ?
C154 C155 C156 121.7(4) . . ?
C154 C155 H155 119.2 . . ?
C156 C155 H155 119.2 . . ?
O38 C196 N26 126.6(5) . . ?
O38 C196 H196 116.7 . . ?
N26 C196 H196 116.7 . . ?
C142 C141 H14D 109.5 . . ?
C142 C141 H14E 109.5 . . ?
H14D C141 H14E 109.5 . . ?
C142 C141 H14F 109.5 . . ?
H14D C141 H14F 109.5 . . ?
H14E C141 H14F 109.5 . . ?
O8 C37 C38 118.1(5) . . ?
O8 C37 C36 120.8(4) . . ?
C38 C37 C36 121.2(4) . . ?
O27 C140 N18 121.0(5) . . ?
O27 C140 C185 121.4(5) . 2 ?
N18 C140 C185 117.6(4) . 2 ?
C19 C14 C15 119.0(5) . . ?
C19 C14 C13 116.7(7) . . ?
C15 C14 C13 124.3(6) . . ?
C38 C39 C26 111.1(4) . 2_655 ?
C38 C39 C40 111.6(5) . . ?
C26 C39 C40 114.1(5) 2_655 . ?
C89 C90 H90A 109.5 . . ?
C89 C90 H90B 109.5 . . ?
H90A C90 H90B 109.5 . . ?
C89 C90 H90C 109.5 . . ?
H90A C90 H90C 109.5 . . ?
H90B C90 H90C 109.5 . . ?
C89 C91 H91A 109.5 . . ?
C89 C91 H91B 109.5 . . ?
H91A C91 H91B 109.5 . . ?
C89 C91 H91C 109.5 . . ?
H91A C91 H91C 109.5 . . ?
H91B C91 H91C 109.5 . . ?
C113 C114 C110 119.4(5) . . ?
C113 C114 C115 121.2(5) . . ?
C110 C114 C115 119.1(5) . . ?
C189 C191 H19D 109.5 . . ?
C189 C191 H19E 109.5 . . ?
H19D C191 H19E 109.5 . . ?
C189 C191 H19F 109.5 . . ?
H19D C191 H19F 109.5 . . ?
H19E C191 H19F 109.5 . . ?
O3 C13 N2 121.8(5) . . ?
O3 C13 C14 122.3(5) . . ?
N2 C13 C14 115.8(6) . . ?
N26 C197 H19G 109.5 . . ?
N26 C197 H19H 109.5 . . ?
H19G C197 H19H 109.5 . . ?
N26 C197 H19I 109.5 . . ?
H19G C197 H19I 109.5 . . ?
H19H C197 H19I 109.5 . . ?
N16 C116 C117 119.0(5) . . ?
N16 C116 H116 120.5 . . ?
C117 C116 H116 120.5 . . ?
C130 C131 H13A 109.5 . . ?
C130 C131 H13B 109.5 . . ?
H13A C131 H13B 109.5 . . ?
C130 C131 H13C 109.5 . . ?
H13A C131 H13C 109.5 . . ?
H13B C131 H13C 109.5 . . ?
C94 C96 H96A 109.5 . . ?
C94 C96 H96B 109.5 . . ?
H96A C96 H96B 109.5 . . ?
C94 C96 H96C 109.5 . . ?
H96A C96 H96C 109.5 . . ?
H96B C96 H96C 109.5 . . ?
C50 C46 C47 119.1(5) . . ?
C50 C46 C45 118.0(5) . . ?
C47 C46 C45 122.8(5) . . ?
N29 C207 H20A 109.5 . . ?
N29 C207 H20B 109.5 . . ?
H20A C207 H20B 109.5 . . ?
N29 C207 H20C 109.5 . . ?
H20A C207 H20C 109.5 . . ?
H20B C207 H20C 109.5 . . ?
C157 C156 C155 119.4(5) . . ?
C157 C156 H156 120.3 . . ?
C155 C156 H156 120.3 . . ?
C51 C49 C48 121.0(5) . . ?
C51 C49 H49 119.5 . . ?
C48 C49 H49 119.5 . . ?
O42 C208 N30 126.2(5) . . ?
O42 C208 H208 116.9 . . ?
N30 C208 H208 116.9 . . ?
O21 C108 N14 121.4(5) . . ?
O21 C108 C109 122.7(5) . . ?
N14 C108 C109 115.9(4) . . ?
C30 C32 H32A 109.5 . . ?
C30 C32 H32B 109.5 . . ?
H32A C32 H32B 109.5 . . ?
C30 C32 H32C 109.5 . . ?
H32A C32 H32C 109.5 . . ?
H32B C32 H32C 109.5 . . ?
C24 C22 C23 118.0(5) . . ?
C24 C22 C21 122.2(6) . . ?
C23 C22 C21 119.8(5) . . ?
O5 C23 C26 124.0(6) . . ?
O5 C23 C22 114.6(5) . . ?
C26 C23 C22 121.4(5) . . ?
C111 C109 C110 118.9(5) . . ?
C111 C109 C108 116.2(5) . . ?
C110 C109 C108 124.9(5) . . ?
N4 C21 C22 120.0(6) . . ?
N4 C21 H21A 120.0 . . ?
C22 C21 H21A 120.0 . . ?
C30 C31 H31A 109.5 . . ?
C30 C31 H31B 109.5 . . ?
H31A C31 H31B 109.5 . . ?
C30 C31 H31C 109.5 . . ?
H31A C31 H31C 109.5 . . ?
H31B C31 H31C 109.5 . . ?
C99 C98 H98A 109.5 . . ?
C99 C98 H98B 109.5 . . ?
H98A C98 H98B 109.5 . . ?
C99 C98 H98C 109.5 . . ?
H98A C98 H98C 109.5 . . ?
H98B C98 H98C 109.5 . . ?
C14 C19 C18 120.8(6) . . ?
C14 C19 H19 119.6 . . ?
C18 C19 H19 119.6 . . ?
N25 C193 O37 123.6(6) . . ?
N25 C193 H193 118.2 . . ?
O37 C193 H193 118.2 . . ?
C130 C132 H13D 109.5 . . ?
C130 C132 H13E 109.5 . . ?
H13D C132 H13E 109.5 . . ?
C130 C132 H13F 109.5 . . ?
H13D C132 H13F 109.5 . . ?
H13E C132 H13F 109.5 . . ?
C94 C95 H95A 109.5 . . ?
C94 C95 H95B 109.5 . . ?
H95A C95 H95B 109.5 . . ?
C94 C95 H95C 109.5 . . ?
H95A C95 H95C 109.5 . . ?
H95B C95 H95C 109.5 . . ?
C170 C171 H17D 109.5 . . ?
C170 C171 H17E 109.5 . . ?
H17D C171 H17E 109.5 . . ?
C170 C171 H17F 109.5 . . ?
H17D C171 H17F 109.5 . . ?
H17E C171 H17F 109.5 . . ?
C99 C97 H97A 109.5 . . ?
C99 C97 H97B 109.5 . . ?
H97A C97 H97B 109.5 . . ?
C99 C97 H97C 109.5 . . ?
H97A C97 H97C 109.5 . . ?
H97B C97 H97C 109.5 . . ?
O9 C45 N6 122.1(5) . . ?
O9 C45 C46 123.7(5) . . ?
N6 C45 C46 114.1(5) . . ?
C48 C47 C46 120.6(5) . . ?
C48 C47 H47 119.7 . . ?
C46 C47 H47 119.7 . . ?
C41 C40 C39 113.3(6) . . ?
C41 C40 H40A 108.9 . . ?
C39 C40 H40A 108.9 . . ?
C41 C40 H40B 108.9 . . ?
C39 C40 H40B 108.9 . . ?
H40A C40 H40B 107.7 . . ?
C47 C48 C49 119.2(5) . . ?
C47 C48 H48 120.4 . . ?
C49 C48 H48 120.4 . . ?
C109 C110 C114 120.9(5) . . ?
C109 C110 H110 119.6 . . ?
C114 C110 H110 119.6 . . ?
C123 C125 H1 109.5 . . ?
C123 C125 H4 109.5 . . ?
H1 C125 H4 109.5 . . ?
C123 C125 H5 109.5 . . ?
H1 C125 H5 109.5 . . ?
H4 C125 H5 109.5 . . ?
C211 N31 C213 119.7(8) . . ?
C211 N31 C212 125.8(8) . . ?
C213 N31 C212 113.5(8) . . ?
C17 C18 C19 119.0(6) . . ?
C17 C18 C20 117.5(5) . . ?
C19 C18 C20 123.6(7) . . ?
C62 C64 H64A 109.5 . . ?
C62 C64 H64B 109.5 . . ?
H64A C64 H64B 109.5 . . ?
C62 C64 H64C 109.5 . . ?
H64A C64 H64C 109.5 . . ?
H64B C64 H64C 109.5 . . ?
N29 C206 H20D 109.5 . . ?
N29 C206 H20E 109.5 . . ?
H20D C206 H20E 109.5 . . ?
N29 C206 H20F 109.5 . . ?
H20D C206 H20F 109.5 . . ?
H20E C206 H20F 109.5 . . ?
O40 C202 N28 127.7(8) . . ?
O40 C202 H202 116.2 . . ?
N28 C202 H202 116.2 . . ?
N27 C201 H20G 109.5 . . ?
N27 C201 H20H 109.5 . . ?
H20G C201 H20H 109.5 . . ?
N27 C201 H20I 109.5 . . ?
H20G C201 H20I 109.5 . . ?
H20H C201 H20I 109.5 . . ?
O4 C20 N3 120.8(6) . . ?
O4 C20 C18 121.1(7) . . ?
N3 C20 C18 118.1(5) . . ?
C112 C113 C114 118.9(5) . . ?
C112 C113 H113 120.5 . . ?
C114 C113 H113 120.5 . . ?
C123 C124 H8 109.5 . . ?
C123 C124 H12E 109.5 . . ?
H8 C124 H12E 109.5 . . ?
C123 C124 H12F 109.5 . . ?
H8 C124 H12F 109.5 . . ?
H12E C124 H12F 109.5 . . ?
C16 C15 C14 120.6(6) . . ?
C16 C15 H15A 119.7 . . ?
C14 C15 H15A 119.7 . . ?
C109 C111 C112 119.2(5) . . ?
C109 C111 H111 120.4 . . ?
C112 C111 H111 120.4 . . ?
C15 C16 C17 120.4(8) . . ?
C15 C16 H16 119.8 . . ?
C17 C16 H16 119.8 . . ?
N27 C200 H20J 109.5 . . ?
N27 C200 H20K 109.5 . . ?
H20J C200 H20K 109.5 . . ?
N27 C200 H20L 109.5 . . ?
H20J C200 H20L 109.5 . . ?
H20K C200 H20L 109.5 . . ?
C18 C17 C16 120.2(6) . . ?
C18 C17 H17 119.9 . . ?
C16 C17 H17 119.9 . . ?
N30 C210 H21B 109.5 . . ?
N30 C210 H21C 109.5 . . ?
H21B C210 H21C 109.5 . . ?
N30 C210 H21D 109.5 . . ?
H21B C210 H21D 109.5 . . ?
H21C C210 H21D 109.5 . . ?
N26 C198 H19J 109.5 . . ?
N26 C198 H19K 109.5 . . ?
H19J C198 H19K 109.5 . . ?
N26 C198 H19L 109.5 . . ?
H19J C198 H19L 109.5 . . ?
H19K C198 H19L 109.5 . . ?
N25 C195 H19M 109.5 . . ?
N25 C195 H19N 109.5 . . ?
H19M C195 H19N 109.5 . . ?
N25 C195 H19O 109.5 . . ?
H19M C195 H19O 109.5 . . ?
H19N C195 H19O 109.5 . . ?
O43 C211 N31 122.6(8) . . ?
O43 C211 H211 118.7 . . ?
N31 C211 H211 118.7 . . ?
C40 C41 C42 112.9(9) . . ?
C40 C41 C43 110.1(7) . . ?
C42 C41 C43 108.9(9) . . ?
O22 C115 N15 121.8(6) . . ?
O22 C115 C114 123.5(6) . . ?
N15 C115 C114 114.6(6) . . ?
O44 C084 N32 128.1(15) . . ?
O44 C084 H084 115.9 . . ?
N32 C084 H084 115.9 . . ?
N25 C194 H19P 109.5 . . ?
N25 C194 H19Q 109.5 . . ?
H19P C194 H19Q 109.5 . . ?
N25 C194 H19R 109.5 . . ?
H19P C194 H19R 109.5 . . ?
H19Q C194 H19R 109.5 . . ?
N28 C203 H20M 109.5 . . ?
N28 C203 H20N 109.5 . . ?
H20M C203 H20N 109.5 . . ?
N28 C203 H20O 109.5 . . ?
H20M C203 H20O 109.5 . . ?
H20N C203 H20O 109.5 . . ?
C084 N32 C08Q 132.3(19) . . ?
C084 N32 C300 120.4(15) . . ?
C08Q N32 C300 106.6(14) . . ?
C113 C112 C111 122.2(6) . . ?
C113 C112 H112 118.9 . . ?
C111 C112 H112 118.9 . . ?
N28 C204 H20P 109.5 . . ?
N28 C204 H20Q 109.5 . . ?
H20P C204 H20Q 109.5 . . ?
N28 C204 H20R 109.5 . . ?
H20P C204 H20R 109.5 . . ?
H20Q C204 H20R 109.5 . . ?
N30 C209 H20S 109.5 . . ?
N30 C209 H20T 109.5 . . ?
H20S C209 H20T 109.5 . . ?
N30 C209 H20U 109.5 . . ?
H20S C209 H20U 109.5 . . ?
H20T C209 H20U 109.5 . . ?
C41 C43 H43A 109.5 . . ?
C41 C43 H43B 109.5 . . ?
H43A C43 H43B 109.5 . . ?
C41 C43 H43C 109.5 . . ?
H43A C43 H43C 109.5 . . ?
H43B C43 H43C 109.5 . . ?
N31 C212 H21E 109.5 . . ?
N31 C212 H21F 109.5 . . ?
H21E C212 H21F 109.5 . . ?
N31 C212 H21G 109.5 . . ?
H21E C212 H21G 109.5 . . ?
H21F C212 H21G 109.5 . . ?
N32 C08Q H08A 109.5 . . ?
N32 C08Q H08B 109.5 . . ?
H08A C08Q H08B 109.5 . . ?
N32 C08Q H08C 109.5 . . ?
H08A C08Q H08C 109.5 . . ?
H08B C08Q H08C 109.5 . . ?
N31 C213 H21H 109.5 . . ?
N31 C213 H21I 109.5 . . ?
H21H C213 H21I 109.5 . . ?
N31 C213 H21J 109.5 . . ?
H21H C213 H21J 109.5 . . ?
H21I C213 H21J 109.5 . . ?
C41 C42 H42A 109.5 . . ?
C41 C42 H42B 109.5 . . ?
H42A C42 H42B 109.5 . . ?
C41 C42 H42C 109.5 . . ?
H42A C42 H42C 109.5 . . ?
H42B C42 H42C 109.5 . . ?
N32 C300 H30A 109.7 . . ?
N32 C300 H30B 109.4 . . ?
H30A C300 H30B 109.5 . . ?
N32 C300 H30C 109.3 . . ?
H30A C300 H30C 109.5 . . ?
H30B C300 H30C 109.5 . . ?

loop_
_geom_bond_atom_site_label_1
_geom_bond_atom_site_label_2
_geom_bond_distance
_geom_bond_site_symmetry_2
_geom_bond_publ_flag
O29 C151 1.370(5) . ?
O29 H29Z 0.8600 . ?
O33 C163 1.370(5) . ?
O33 H33Z 0.8600 . ?
O14 C68 1.371(4) . ?
O14 H14Z 0.8599 . ?
O17 C82 1.367(5) . ?
O17 H17Z 0.8601 . ?
O35 C176 1.359(5) . ?
O35 H35Z 0.8594 . ?
O32 C164 1.378(5) . ?
O32 H32Z 0.8597 . ?
O18 C83 1.373(5) . ?
O18 H18Z 0.8596 . ?
O13 C69 1.366(5) . ?
O13 H13Z 0.8596 . ?
O34 C174 1.354(5) . ?
O34 H34Z 0.8598 . ?
O19 C104 1.375(5) . ?
O19 H19Z 0.8605 . ?
O41 C205 1.224(5) . ?
O12 C55 1.370(5) . ?
O12 H12Z 0.8600 . ?
O31 C160 1.216(5) . ?
O28 C149 1.372(5) . ?
O28 H28Z 0.8598 . ?
O36 C180 1.219(6) . ?
O20 C105 1.369(5) . ?
O20 H20Z 0.8602 . ?
O26 C136 1.376(6) . ?
O26 H26Z 0.8601 . ?
O38 C196 1.220(6) . ?
O25 C137 1.357(6) . ?
O25 H25Z 0.8598 . ?
O1 C10 1.382(5) . ?
O1 H1Z 0.8602 . ?
O30 C153 1.204(6) . ?
O11 C57 1.371(5) . ?
O11 H11Z 0.8602 . ?
O24 C118 1.358(6) . ?
O24 H24Z 0.8599 . ?
N24 C179 1.287(5) . ?
N24 N23 1.369(5) . ?
O23 C119 1.373(5) . ?
O23 H23Z 0.8599 . ?
O7 C34 1.354(6) . ?
O7 H7Z 0.8599 . ?
N23 C180 1.351(5) . ?
N23 H23 0.8600 . ?
O16 C79 1.223(5) . ?
O2 C9 1.372(6) . ?
O2 H2Z 0.8602 . ?
N11 C79 1.357(6) . ?
N11 N12 1.372(4) . ?
N11 H11 0.8600 . ?
O6 C24 1.346(7) . ?
O6 H6Z 0.8603 . ?
O10 C52 1.251(6) . ?
N12 C80 1.270(6) . ?
O15 C72 1.204(6) . ?
N19 C152 1.288(6) . ?
N19 N20 1.385(5) . ?
N22 C161 1.290(6) . ?
N22 N21 1.360(4) . ?
N21 C160 1.350(6) . ?
N21 H21 0.8600 . ?
O8 C37 1.358(5) . ?
O8 H8Z 0.8596 . ?
N8 C53 1.283(6) . ?
N8 N7 1.380(5) . ?
N9 C71 1.294(5) . ?
N9 N10 1.386(5) . ?
N20 C153 1.373(6) . ?
N20 H20 0.8600 . ?
N29 C205 1.346(6) . ?
N29 C207 1.438(7) . ?
N29 C206 1.448(7) . ?
O42 C208 1.226(7) . ?
N10 C72 1.369(6) . ?
N10 H10 0.8600 . ?
O3 C13 1.235(8) . ?
N18 N17 1.370(5) . ?
N18 C140 1.387(7) . ?
N18 H18 0.8600 . ?
N27 C199 1.316(8) . ?
N27 C201 1.438(8) . ?
N27 C200 1.448(8) . ?
N7 C52 1.349(7) . ?
N7 H7 0.8600 . ?
C167 C166 1.375(6) . ?
C167 C163 1.383(5) . ?
C167 C168 1.540(5) . ?
C67 C68 1.377(6) . ?
C67 C66 1.390(5) . ?
C67 C87 1.533(6) 2_655 ?
C168 C173 1.531(5) . ?
C168 C169 1.532(5) . ?
C166 C165 1.386(5) . ?
C166 H166 0.9300 . ?
C177 C178 1.387(5) . ?
C177 C176 1.393(6) . ?
C177 C187 1.540(6) . ?
C103 C102 1.387(6) . ?
C103 C192 1.394(6) . ?
C103 H103 0.9300 . ?
O39 C199 1.226(7) . ?
C163 C162 1.412(6) . ?
N26 C196 1.339(7) . ?
N26 C197 1.428(7) . ?
N26 C198 1.447(7) . ?
C165 C164 1.402(5) . ?
C165 C145 1.536(6) 2 ?
N17 C139 1.285(7) . ?
C178 C173 1.397(6) . ?
C178 H178 0.9300 . ?
C176 C175 1.402(6) . ?
C82 C81 1.397(6) . ?
C82 C86 1.407(5) . ?
C187 C192 1.513(6) . ?
C187 C188 1.545(5) . ?
C147 C148 1.384(6) . ?
C147 C146 1.404(5) . ?
C147 H147 0.9300 . ?
C146 C151 1.400(6) . ?
C146 C145 1.517(6) . ?
C174 C173 1.394(6) . ?
C174 C175 1.407(6) . ?
C66 C65 1.400(6) . ?
C66 H66 0.9300 . ?
C7 C6 1.372(6) . ?
C7 C8 1.413(6) . ?
C7 H7A 0.9300 . ?
N13 C107 1.288(7) . ?
N13 N14 1.371(5) . ?
C192 C104 1.391(6) . ?
C86 C85 1.387(6) . ?
C86 C92 1.520(6) . ?
C181 C182 1.380(7) . ?
C181 C186 1.387(6) . ?
C181 C180 1.500(6) . ?
C102 C105 1.379(6) . ?
C102 C101 1.532(6) . ?
C81 C83 1.402(6) . ?
C81 C80 1.466(5) . ?
N2 C13 1.346(7) . ?
N2 N1 1.374(6) . ?
N2 H2 0.8600 . ?
C56 C55 1.386(6) . ?
C56 C59 1.404(6) . ?
C56 C60 1.521(6) . ?
C169 C170 1.524(6) . ?
C169 H16A 0.9700 . ?
C169 H16B 0.9700 . ?
N1 C12 1.292(7) . ?
C175 C179 1.450(6) . ?
C84 C83 1.387(5) . ?
C84 C85 1.402(6) . ?
C84 C87 1.535(6) . ?
O21 C108 1.188(6) . ?
C164 C162 1.395(6) . ?
C85 H85 0.9300 . ?
O27 C140 1.230(6) . ?
C104 C106 1.400(7) . ?
C158 C159 1.395(6) . ?
C158 C154 1.399(6) . ?
C158 H158 0.9300 . ?
C145 C144 1.545(5) . ?
C151 C150 1.403(6) . ?
N5 C44 1.286(6) . ?
N5 N6 1.367(6) . ?
C68 C70 1.394(6) . ?
C148 C149 1.404(6) . ?
C148 C101 1.528(6) 2 ?
C88 C89 1.549(6) . ?
C88 C87 1.552(5) . ?
C88 H88A 0.9700 . ?
C88 H88B 0.9700 . ?
C59 C58 1.380(6) . ?
C59 H59 0.9300 . ?
O5 C23 1.358(6) . ?
O5 H5Z 0.8598 . ?
C144 C142 1.514(6) . ?
C144 H14A 0.9700 . ?
C144 H14B 0.9700 . ?
C162 C161 1.455(5) . ?
C6 C10 1.392(6) . ?
C6 C5 1.528(7) . ?
C150 C149 1.399(6) . ?
C150 C152 1.450(5) . ?
C154 C155 1.381(7) . ?
C154 C153 1.495(6) . ?
C70 C69 1.413(5) . ?
C70 C71 1.451(6) . ?
C69 C65 1.377(6) . ?
C126 C127 1.383(6) . ?
C126 C120 1.397(6) . ?
C126 H126 0.9300 . ?
C134 C133 1.386(7) . ?
C134 C135 1.399(6) . ?
C134 H134 0.9300 . ?
C65 C60 1.531(5) . ?
N14 C108 1.349(7) . ?
N14 H14 0.8600 . ?
C133 C137 1.410(6) . ?
C133 C128 1.499(6) . ?
C58 C57 1.397(6) . ?
C58 C5 1.522(6) 2_655 ?
C78 C77 1.378(7) . ?
C78 C74 1.392(6) . ?
C78 C79 1.489(5) . ?
C60 C61 1.535(5) . ?
C179 H179 0.9300 . ?
C159 C157 1.378(6) . ?
C159 C160 1.493(5) . ?
C93 C94 1.527(6) . ?
C93 C92 1.531(5) . ?
C93 H93A 0.9700 . ?
C93 H93B 0.9700 . ?
C101 C100 1.533(5) . ?
N6 C45 1.344(7) . ?
N6 H6 0.8600 . ?
C8 C9 1.370(6) . ?
C8 C92 1.530(6) . ?
C188 C189 1.524(6) . ?
C188 H18A 0.9700 . ?
C188 H18B 0.9700 . ?
C35 C38 1.384(6) . ?
C35 C33 1.401(7) . ?
C35 H35 0.9300 . ?
C5 C4 1.531(5) . ?
C142 C141 1.513(6) . ?
C142 C143 1.538(6) . ?
C186 C185 1.403(6) . ?
C186 H186 0.9300 . ?
C55 C54 1.413(6) . ?
C80 H80 0.9300 . ?
C33 C34 1.392(7) . ?
C33 C28 1.536(6) . ?
C137 C138 1.404(6) . ?
C100 C99 1.556(6) . ?
C100 H10A 0.9700 . ?
C100 H10B 0.9700 . ?
C105 C106 1.422(6) . ?
C135 C136 1.384(6) . ?
C135 C121 1.530(7) 2 ?
C138 C136 1.407(7) . ?
C138 C139 1.453(6) . ?
C161 H161 0.9300 . ?
C2 C1 1.523(6) . ?
C2 C4 1.531(7) . ?
C2 C3 1.534(6) . ?
N16 C116 1.273(7) . ?
N16 N15 1.372(6) . ?
C170 C171 1.506(7) . ?
C170 C172 1.523(6) . ?
N3 C20 1.322(9) . ?
N3 N4 1.395(7) . ?
N3 H3 0.8600 . ?
C61 C62 1.539(6) . ?
C61 H61A 0.9700 . ?
C61 H61B 0.9700 . ?
C189 C191 1.500(6) . ?
C189 C190 1.530(6) . ?
N25 C193 1.257(7) . ?
N25 C195 1.397(8) . ?
N25 C194 1.497(8) . ?
C152 H152 0.9300 . ?
C89 C91 1.516(7) . ?
C89 C90 1.521(7) . ?
C10 C11 1.406(7) . ?
C9 C11 1.405(7) . ?
C11 C12 1.447(7) . ?
C57 C54 1.400(7) . ?
C127 C118 1.396(6) . ?
C127 C128 1.522(6) . ?
C4 H4A 0.9700 . ?
C4 H4B 0.9700 . ?
C74 C73 1.388(6) . ?
C74 H74 0.9300 . ?
C77 C76 1.391(6) . ?
C77 H77 0.9300 . ?
C128 C129 1.559(6) . ?
C205 H205 0.9300 . ?
O4 C20 1.235(7) . ?
C106 C107 1.455(6) . ?
C120 C119 1.386(7) . ?
C120 C121 1.527(7) . ?
O40 C202 1.217(8) . ?
C71 H71 0.9300 . ?
C99 C97 1.511(8) . ?
C99 C98 1.527(7) . ?
C54 C53 1.446(6) . ?
C121 C122 1.562(6) . ?
N15 C115 1.372(8) . ?
N15 H15 0.8600 . ?
C129 C130 1.514(7) . ?
C129 H12A 0.9700 . ?
C129 H12B 0.9700 . ?
C182 C183 1.397(7) . ?
C182 H182 0.9300 . ?
C62 C64 1.482(8) . ?
C62 C63 1.506(7) . ?
O37 C193 1.292(8) . ?
C73 C75 1.385(7) . ?
C73 C72 1.493(6) . ?
C117 C119 1.379(7) . ?
C117 C118 1.430(6) . ?
C117 C116 1.461(7) . ?
C94 C96 1.520(7) . ?
C94 C95 1.525(8) . ?
N4 C21 1.239(8) . ?
C25 C27 1.392(8) . ?
C25 C26 1.415(7) . ?
C25 H25 0.9300 . ?
O43 C211 1.263(8) . ?
C38 C37 1.398(7) . ?
C38 C39 1.512(7) . ?
C27 C24 1.392(7) . ?
C27 C28 1.511(6) . ?
C75 C76 1.381(7) . ?
C75 H75 0.9300 . ?
C122 C123 1.530(7) . ?
C122 H12C 0.9700 . ?
C122 H12D 0.9700 . ?
C28 C29 1.541(7) . ?
C183 C184 1.369(6) . ?
C183 H183 0.9300 . ?
C139 H139 0.9300 . ?
C52 C51 1.487(7) . ?
C1 H1A 0.9600 . ?
C1 H1B 0.9600 . ?
C1 H1C 0.9600 . ?
C130 C132 1.509(8) . ?
C130 C131 1.537(7) . ?
C53 H53 0.9300 . ?
C76 H76 0.9300 . ?
C36 C37 1.399(7) . ?
C36 C34 1.399(6) . ?
C36 C44 1.431(7) . ?
N30 C208 1.317(8) . ?
N30 C209 1.451(9) . ?
N30 C210 1.471(8) . ?
C24 C22 1.416(7) . ?
C157 C156 1.384(6) . ?
C157 H157 0.9300 . ?
C107 H107 0.9300 . ?
C185 C184 1.388(7) . ?
C185 C140 1.476(6) 2 ?
O9 C45 1.210(7) . ?
C12 H12 0.9300 . ?
C29 C30 1.528(7) . ?
C29 H29 0.9300 . ?
C3 H3A 0.9600 . ?
C3 H3B 0.9600 . ?
C3 H3C 0.9600 . ?
C51 C49 1.374(7) . ?
C51 C50 1.379(7) . ?
C26 C23 1.382(8) . ?
C26 C39 1.536(9) 2_655 ?
C172 H17A 0.9600 . ?
C172 H17B 0.9600 . ?
C172 H17C 0.9600 . ?
C123 C125 1.528(8) . ?
C123 C124 1.528(7) . ?
C143 H9 0.9600 . ?
C143 H13 0.9600 . ?
C143 H14C 0.9600 . ?
C199 H199 0.9300 . ?
C184 H184 0.9300 . ?
C63 H63A 0.9600 . ?
C63 H63B 0.9600 . ?
C63 H63C 0.9600 . ?
C44 H44 0.9300 . ?
N28 C202 1.328(8) . ?
N28 C203 1.425(11) . ?
N28 C204 1.437(11) . ?
C190 H19A 0.9600 . ?
C190 H19B 0.9600 . ?
C190 H19C 0.9600 . ?
C50 C46 1.394(7) . ?
C50 H50 0.9300 . ?
C30 C31 1.516(8) . ?
C30 C32 1.521(9) . ?
C155 C156 1.385(7) . ?
C155 H155 0.9300 . ?
C196 H196 0.9300 . ?
C141 H14D 0.9600 . ?
C141 H14E 0.9600 . ?
C141 H14F 0.9600 . ?
C14 C19 1.388(8) . ?
C14 C15 1.396(10) . ?
C14 C13 1.484(8) . ?
C39 C40 1.566(9) . ?
C90 H90A 0.9600 . ?
C90 H90B 0.9600 . ?
C90 H90C 0.9600 . ?
C91 H91A 0.9600 . ?
C91 H91B 0.9600 . ?
C91 H91C 0.9600 . ?
C114 C113 1.362(8) . ?
C114 C110 1.389(7) . ?
C114 C115 1.466(8) . ?
C191 H19D 0.9600 . ?
C191 H19E 0.9600 . ?
C191 H19F 0.9600 . ?
C197 H19G 0.9600 . ?
C197 H19H 0.9600 . ?
C197 H19I 0.9600 . ?
C116 H116 0.9300 . ?
C131 H13A 0.9600 . ?
C131 H13B 0.9600 . ?
C131 H13C 0.9600 . ?
C96 H96A 0.9600 . ?
C96 H96B 0.9600 . ?
C96 H96C 0.9600 . ?
C46 C47 1.408(8) . ?
C46 C45 1.494(8) . ?
C207 H20A 0.9600 . ?
C207 H20B 0.9600 . ?
C207 H20C 0.9600 . ?
C156 H156 0.9300 . ?
C49 C48 1.396(8) . ?
C49 H49 0.9300 . ?
C208 H208 0.9300 . ?
C108 C109 1.491(7) . ?
C32 H32A 0.9600 . ?
C32 H32B 0.9600 . ?
C32 H32C 0.9600 . ?
C22 C23 1.421(9) . ?
C22 C21 1.444(9) . ?
C109 C111 1.365(8) . ?
C109 C110 1.373(7) . ?
C21 H21A 0.9300 . ?
C31 H31A 0.9600 . ?
C31 H31B 0.9600 . ?
C31 H31C 0.9600 . ?
C98 H98A 0.9600 . ?
C98 H98B 0.9600 . ?
C98 H98C 0.9600 . ?
C19 C18 1.405(8) . ?
C19 H19 0.9300 . ?
C193 H193 0.9300 . ?
C132 H13D 0.9600 . ?
C132 H13E 0.9600 . ?
C132 H13F 0.9600 . ?
C95 H95A 0.9600 . ?
C95 H95B 0.9600 . ?
C95 H95C 0.9600 . ?
O22 C115 1.244(8) . ?
C171 H17D 0.9600 . ?
C171 H17E 0.9600 . ?
C171 H17F 0.9600 . ?
C97 H97A 0.9600 . ?
C97 H97B 0.9600 . ?
C97 H97C 0.9600 . ?
C47 C48 1.367(8) . ?
C47 H47 0.9300 . ?
C40 C41 1.480(10) . ?
C40 H40A 0.9700 . ?
C40 H40B 0.9700 . ?
C48 H48 0.9300 . ?
C110 H110 0.9300 . ?
C125 H1 0.9600 . ?
C125 H4 0.9600 . ?
C125 H5 0.9600 . ?
N31 C211 1.366(10) . ?
N31 C213 1.445(10) . ?
N31 C212 1.485(12) . ?
C18 C17 1.387(10) . ?
C18 C20 1.502(9) . ?
C64 H64A 0.9600 . ?
C64 H64B 0.9600 . ?
C64 H64C 0.9600 . ?
C206 H20D 0.9600 . ?
C206 H20E 0.9600 . ?
C206 H20F 0.9600 . ?
C202 H202 0.9300 . ?
C201 H20G 0.9600 . ?
C201 H20H 0.9600 . ?
C201 H20I 0.9600 . ?
C113 C112 1.356(9) . ?
C113 H113 0.9300 . ?
C124 H8 0.9600 . ?
C124 H12E 0.9600 . ?
C124 H12F 0.9600 . ?
C15 C16 1.370(9) . ?
C15 H15A 0.9300 . ?
C111 C112 1.374(8) . ?
C111 H111 0.9300 . ?
C16 C17 1.393(10) . ?
C16 H16 0.9300 . ?
C200 H20J 0.9600 . ?
C200 H20K 0.9600 . ?
C200 H20L 0.9600 . ?
C17 H17 0.9300 . ?
C210 H21B 0.9600 . ?
C210 H21C 0.9600 . ?
C210 H21D 0.9600 . ?
C198 H19J 0.9600 . ?
C198 H19K 0.9600 . ?
C198 H19L 0.9600 . ?
C195 H19M 0.9600 . ?
C195 H19N 0.9600 . ?
C195 H19O 0.9600 . ?
C211 H211 0.9300 . ?
C41 C42 1.495(13) . ?
C41 C43 1.531(14) . ?
C084 O44 1.190(10) . ?
C084 N32 1.237(14) . ?
C084 H084 0.9300 . ?
C194 H19P 0.9600 . ?
C194 H19Q 0.9600 . ?
C194 H19R 0.9600 . ?
C203 H20M 0.9600 . ?
C203 H20N 0.9600 . ?
C203 H20O 0.9600 . ?
N32 C08Q 1.355(14) . ?
N32 C300 1.61(3) . ?
C112 H112 0.9300 . ?
C204 H20P 0.9600 . ?
C204 H20Q 0.9600 . ?
C204 H20R 0.9600 . ?
C209 H20S 0.9600 . ?
C209 H20T 0.9600 . ?
C209 H20U 0.9600 . ?
C43 H43A 0.9600 . ?
C43 H43B 0.9600 . ?
C43 H43C 0.9600 . ?
C212 H21E 0.9600 . ?
C212 H21F 0.9600 . ?
C212 H21G 0.9600 . ?
C08Q H08A 0.9600 . ?
C08Q H08B 0.9600 . ?
C08Q H08C 0.9600 . ?
C213 H21H 0.9600 . ?
C213 H21I 0.9600 . ?
C213 H21J 0.9600 . ?
C42 H42A 0.9600 . ?
C42 H42B 0.9600 . ?
C42 H42C 0.9600 . ?
C300 H30A 0.9600 . ?
C300 H30B 0.9600 . ?
C300 H30C 0.9600 . ?
